data_4119026
loop_
_publ_author_name
'Anindita Das'
'Tao Li'
'Katsuyuki Nobusada'
'Qiong Zeng'
'Nathaniel L. Rosi'
'Rongchao Jin'

_publ_section_title
;
 Total Structure and Optical Properties of a Phosphine/Thiolate-Protected
 Au24 Nanocluster
;
_journal_name_full 'Journal of the American Chemical Society'
_journal_page_first 20286
_journal_page_last 20289
_journal_paper_doi 10.1021/ja3101566
_journal_volume 134
_journal_year 2012
_chemical_formula_sum 'C220 H185 Au24 Br1.34 Cl0.67 P10 S5'
_chemical_formula_weight 8156.13
_chemical_name_common Au24(PPh3)10(SR)5ClBr
_chemical_name_systematic
; 
 ? 
;
_space_group_IT_number 2
_symmetry_cell_setting triclinic
_symmetry_space_group_name_Hall '-P 1'
_symmetry_space_group_name_H-M 'P -1'
_atom_sites_solution_hydrogens geom
_atom_sites_solution_primary direct
_atom_sites_solution_secondary difmap
_audit_creation_method SHELXL-97
_cell_angle_alpha 106.895(2)
_cell_angle_beta 91.108(2)
_cell_angle_gamma 96.509(2)
_cell_formula_units_Z 2
_cell_length_a 20.3811(6)
_cell_length_b 26.9813(9)
_cell_length_c 27.5389(9)
_cell_measurement_reflns_used 9053
_cell_measurement_temperature 202(2)
_cell_measurement_theta_max 60.737
_cell_measurement_theta_min 2.610
_cell_volume 14375.1(8)
_computing_cell_refinement 'Bruker APEX II'
_computing_data_collection 'Bruker APEX II'
_computing_data_reduction 'Bruker APEX II'
_computing_molecular_graphics 'Bruker SHELXTL'
_computing_publication_material 'Bruker SHELXTL'
_computing_structure_refinement 'SHELXL-97 (Sheldrick, 1997)'
_computing_structure_solution 'SHELXS-97 (Sheldrick, 1990)'
_diffrn_ambient_temperature 202(2)
_diffrn_measured_fraction_theta_full 0.975
_diffrn_measured_fraction_theta_max 0.975
_diffrn_measurement_device_type 'APEX II CCD'
_diffrn_measurement_method '\f and \w scans'
_diffrn_radiation_source 'IMuS micro-focus source'
_diffrn_radiation_type CuK\a
_diffrn_radiation_wavelength 1.54178
_diffrn_reflns_av_R_equivalents 0.1032
_diffrn_reflns_av_sigmaI/netI 0.0762
_diffrn_reflns_limit_h_max 23
_diffrn_reflns_limit_h_min -22
_diffrn_reflns_limit_k_max 30
_diffrn_reflns_limit_k_min -30
_diffrn_reflns_limit_l_max 31
_diffrn_reflns_limit_l_min -31
_diffrn_reflns_number 236346
_diffrn_reflns_theta_full 61.24
_diffrn_reflns_theta_max 61.24
_diffrn_reflns_theta_min 1.68
_exptl_absorpt_coefficient_mu 23.778
_exptl_absorpt_correction_T_max 0.7969
_exptl_absorpt_correction_T_min 0.0696
_exptl_absorpt_correction_type multi-scan
_exptl_absorpt_process_details 'Bruker SADABS'
_exptl_crystal_colour brown
_exptl_crystal_density_diffrn 1.884
_exptl_crystal_description 'thin plate'
_exptl_crystal_F_000 7378
_exptl_crystal_size_max 0.24
_exptl_crystal_size_mid 0.12
_exptl_crystal_size_min 0.01
_refine_diff_density_max 4.182
_refine_diff_density_min -1.977
_refine_diff_density_rms 0.310
_refine_ls_extinction_method none
_refine_ls_goodness_of_fit_ref 1.031
_refine_ls_hydrogen_treatment constr
_refine_ls_matrix_type fullcycle
_refine_ls_number_parameters 2301
_refine_ls_number_reflns 43190
_refine_ls_number_restraints 1009
_refine_ls_restrained_S_all 1.022
_refine_ls_R_factor_all 0.0958
_refine_ls_R_factor_gt 0.0533
_refine_ls_shift/su_max 0.011
_refine_ls_shift/su_mean 0.000
_refine_ls_structure_factor_coef Fsqd
_refine_ls_weighting_details 'calc w=1/[\s^2^(Fo^2^)+(0.0944P)^2^+118.9016P] where P=(Fo^2^+2Fc^2^)/3'
_refine_ls_weighting_scheme calc
_refine_ls_wR_factor_gt 0.1560
_refine_ls_wR_factor_ref 0.1861
_reflns_number_gt 27960
_reflns_number_total 43190
_reflns_threshold_expression >2sigma(I)
_cod_data_source_file ja3101566_si_002.cif
_cod_data_source_block aups550_0m
_cod_database_code 4119026

loop_
_symmetry_equiv_pos_as_xyz
'x, y, z'
'-x, -y, -z'

loop_
_atom_site_label
_atom_site_type_symbol
_atom_site_fract_x
_atom_site_fract_y
_atom_site_fract_z
_atom_site_U_iso_or_equiv
_atom_site_adp_type
_atom_site_occupancy
_atom_site_symmetry_multiplicity
_atom_site_calc_flag
_atom_site_refinement_flags
_atom_site_disorder_assembly
_atom_site_disorder_group
Au1 Au 0.77812(3) 0.10792(3) 0.23291(3) 0.04073(18) Uani 1 1 d . . .
Au2 Au 0.78338(3) 0.12149(3) 0.33801(3) 0.04238(18) Uani 1 1 d . . .
Au3 Au 0.63851(3) 0.12584(3) 0.23392(3) 0.04201(18) Uani 1 1 d . . .
Au4 Au 0.92130(3) 0.16079(3) 0.38054(3) 0.04560(19) Uani 1 1 d . B .
Au5 Au 0.83928(3) 0.27937(3) 0.31271(3) 0.04398(19) Uani 1 1 d . . .
Au6 Au 0.70112(3) 0.29737(3) 0.31461(3) 0.04398(19) Uani 1 1 d . . .
Au7 Au 0.58133(3) 0.30760(3) 0.36718(3) 0.04636(19) Uani 1 1 d . A .
Au8 Au 0.68192(3) 0.24582(3) 0.38926(3) 0.04450(19) Uani 1 1 d . . .
Au9 Au 0.64436(3) 0.13996(3) 0.33957(3) 0.04342(18) Uani 1 1 d . . .
Au10 Au 0.82059(3) 0.22758(3) 0.38693(3) 0.04448(19) Uani 1 1 d . . .
Au11 Au 0.54353(3) 0.20834(3) 0.38648(3) 0.04701(19) Uani 1 1 d . A .
Au12 Au 0.95647(3) 0.25973(3) 0.35861(3) 0.0468(2) Uani 1 1 d . B .
Au13 Au 0.67493(3) 0.22353(3) 0.21957(3) 0.04339(18) Uani 1 1 d . . .
Au14 Au 0.51598(3) 0.12663(3) 0.28963(3) 0.04670(19) Uani 1 1 d . A .
Au15 Au 0.60244(3) 0.21483(3) 0.30072(3) 0.03766(17) Uani 1 1 d . A .
Au16 Au 0.81355(3) 0.20486(3) 0.21693(3) 0.04309(18) Uani 1 1 d . . .
Au17 Au 0.89178(3) 0.07803(3) 0.28435(3) 0.04318(18) Uani 1 1 d . B .
Au18 Au 1.00430(3) 0.16227(3) 0.29351(3) 0.0511(2) Uani 1 1 d . . .
Au19 Au 0.87308(3) 0.17943(3) 0.29585(2) 0.03669(17) Uani 1 1 d . B .
Au20 Au 0.53229(3) 0.17761(3) 0.20993(3) 0.04662(19) Uani 1 1 d . A .
Au21 Au 0.57316(4) 0.28849(3) 0.25682(3) 0.0495(2) Uani 1 1 d . A .
Au22 Au 0.91013(3) 0.12632(3) 0.20203(3) 0.04376(18) Uani 1 1 d . B .
Au23 Au 0.94888(3) 0.23861(3) 0.24865(3) 0.04510(19) Uani 1 1 d . B .
Au24 Au 0.47116(3) 0.23193(3) 0.30367(3) 0.0537(2) Uani 1 1 d . . .
P1 P 0.9440(2) 0.08252(19) 0.12387(17) 0.0490(12) Uani 1 1 d . . .
P2 P 1.0275(2) 0.3262(2) 0.4125(2) 0.0604(15) Uani 1 1 d . . .
P3 P 0.9061(2) -0.00782(18) 0.27273(18) 0.0482(11) Uani 1 1 d . . .
P4 P 0.4734(2) 0.1495(2) 0.13302(19) 0.0558(13) Uani 1 1 d . . .
P5 P 0.5600(2) 0.38412(18) 0.42366(19) 0.0528(13) Uani 1 1 d . . .
P6 P 0.9628(2) 0.1418(2) 0.44993(19) 0.0558(13) Uani 1 1 d . . .
P7 P 0.4932(2) 0.2035(2) 0.45907(19) 0.0568(13) Uani 1 1 d . . .
P8 P 0.4402(2) 0.05362(19) 0.2781(2) 0.0582(14) Uani 1 1 d . . .
P9 P 1.0149(2) 0.2888(2) 0.2105(2) 0.0568(13) Uani 1 1 d . . .
P10 P 0.5485(3) 0.3502(2) 0.2200(2) 0.0634(14) Uani 1 1 d . . .
S1 S 0.68771(19) 0.05689(16) 0.17875(15) 0.0414(10) Uani 1 1 d . . .
S2 S 0.7524(2) 0.23443(18) 0.15886(17) 0.0478(11) Uani 1 1 d . . .
S3 S 0.7958(2) 0.36078(17) 0.33424(17) 0.0480(11) Uani 1 1 d . . .
S4 S 0.7593(2) 0.26141(18) 0.45931(17) 0.0510(12) Uani 1 1 d . . .
S5 S 0.6924(2) 0.07318(17) 0.36266(16) 0.0455(10) Uani 1 1 d . . .
Cl1 Cl 0.3480(14) 0.2466(8) 0.3105(9) 0.021(6) Uiso 0.332(15) 1 d P A 1
Cl2 Cl 1.122(2) 0.152(3) 0.288(2) 0.10(3) Uani 0.311(17) 1 d P B 1
Br1 Br 0.3538(4) 0.2453(3) 0.3077(3) 0.084(4) Uani 0.668(15) 1 d P A 2
Br2 Br 1.1221(4) 0.1438(5) 0.2899(2) 0.0551(18) Uani 0.689(17) 1 d P B 2
C1 C 0.9897(7) 0.3647(6) 0.4682(6) 0.070(6) Uani 1 1 d D B .
C2 C 1.0165(7) 0.4152(6) 0.4962(7) 0.091(8) Uani 1 1 d D . .
H2A H 1.0563 0.4308 0.4865 0.109 Uiso 1 1 calc R B .
C6 C 0.9301(8) 0.3426(6) 0.4814(6) 0.079(7) Uani 1 1 d D . .
H6A H 0.9106 0.3090 0.4614 0.094 Uiso 1 1 calc R B .
C5 C 0.8993(8) 0.3698(8) 0.5239(7) 0.108(10) Uani 1 1 d D B .
H5A H 0.8595 0.3543 0.5337 0.129 Uiso 1 1 calc R . .
C4 C 0.9268(10) 0.4198(8) 0.5522(7) 0.124(13) Uani 1 1 d D . .
H4A H 0.9058 0.4383 0.5812 0.149 Uiso 1 1 calc R B .
C3 C 0.9850(10) 0.4425(6) 0.5380(8) 0.130(13) Uani 1 1 d D B .
H3A H 1.0033 0.4768 0.5569 0.156 Uiso 1 1 calc R . .
C7 C 1.0654(7) 0.3763(5) 0.3854(6) 0.063(6) Uani 1 1 d D B .
C8 C 1.1315(7) 0.3969(7) 0.3956(8) 0.113(10) Uani 1 1 d D . .
H8A H 1.1596 0.3828 0.4147 0.136 Uiso 1 1 calc R B .
C9 C 1.1568(8) 0.4380(8) 0.3779(9) 0.125(12) Uani 1 1 d D B .
H9A H 1.2021 0.4520 0.3852 0.149 Uiso 1 1 calc R . .
C10 C 1.1166(10) 0.4587(7) 0.3498(9) 0.106(9) Uani 1 1 d D . .
H10A H 1.1342 0.4866 0.3374 0.127 Uiso 1 1 calc R B .
C11 C 1.0505(9) 0.4385(8) 0.3398(8) 0.092(8) Uani 1 1 d D B .
H11A H 1.0224 0.4528 0.3210 0.110 Uiso 1 1 calc R . .
C12 C 1.0253(7) 0.3972(8) 0.3572(7) 0.080(7) Uani 1 1 d D . .
H12A H 0.9801 0.3831 0.3498 0.096 Uiso 1 1 calc R B .
C13 C 1.0970(7) 0.3017(6) 0.4355(6) 0.063(6) Uani 1 1 d D B .
C14 C 1.1260(7) 0.3235(6) 0.4841(5) 0.078(7) Uani 1 1 d D . .
H14A H 1.1068 0.3503 0.5078 0.094 Uiso 1 1 calc R B .
C15 C 1.1830(8) 0.3063(7) 0.4984(6) 0.094(8) Uani 1 1 d D B .
H15A H 1.2028 0.3213 0.5317 0.113 Uiso 1 1 calc R . .
C16 C 1.2108(8) 0.2671(8) 0.4635(7) 0.088(8) Uani 1 1 d D . .
H16A H 1.2496 0.2551 0.4731 0.106 Uiso 1 1 calc R B .
C17 C 1.1822(9) 0.2455(8) 0.4149(7) 0.098(9) Uani 1 1 d D B .
H17A H 1.2014 0.2187 0.3912 0.118 Uiso 1 1 calc R . .
C18 C 1.1253(8) 0.2630(7) 0.4008(5) 0.070(6) Uani 1 1 d D . .
H18A H 1.1058 0.2484 0.3673 0.084 Uiso 1 1 calc R B .
C19 C 0.8983(7) 0.1167(6) 0.4851(5) 0.058(5) Uani 1 1 d D B .
C20 C 0.9098(7) 0.1190(6) 0.5357(5) 0.066(6) Uani 1 1 d D . .
H20A H 0.9515 0.1342 0.5527 0.079 Uiso 1 1 calc R B .
C21 C 0.8603(9) 0.0990(7) 0.5616(5) 0.085(7) Uani 1 1 d D B .
H21A H 0.8681 0.1008 0.5962 0.102 Uiso 1 1 calc R . .
C22 C 0.7994(8) 0.0764(8) 0.5367(7) 0.092(8) Uani 1 1 d D . .
H22A H 0.7656 0.0629 0.5543 0.111 Uiso 1 1 calc R B .
C23 C 0.7881(7) 0.0736(8) 0.4860(7) 0.075(6) Uani 1 1 d D B .
H23A H 0.7472 0.0569 0.4685 0.090 Uiso 1 1 calc R . .
C24 C 0.8365(7) 0.0953(7) 0.4609(5) 0.064(6) Uani 1 1 d D . .
H24A H 0.8276 0.0955 0.4269 0.077 Uiso 1 1 calc R B .
C25 C 1.0203(7) 0.0919(6) 0.4317(6) 0.057(5) Uani 1 1 d D B .
C26 C 1.0621(7) 0.0948(6) 0.3932(6) 0.074(6) Uani 1 1 d D . .
H26A H 1.0589 0.1204 0.3761 0.089 Uiso 1 1 calc R B .
C27 C 1.1085(7) 0.0600(7) 0.3797(6) 0.074(7) Uani 1 1 d D B .
H27A H 1.1370 0.0616 0.3532 0.088 Uiso 1 1 calc R . .
C28 C 1.1132(8) 0.0230(7) 0.4050(7) 0.073(6) Uani 1 1 d D . .
H28A H 1.1450 -0.0008 0.3956 0.088 Uiso 1 1 calc R B .
C29 C 1.0719(9) 0.0205(7) 0.4438(7) 0.081(7) Uani 1 1 d D B .
H29A H 1.0765 -0.0041 0.4620 0.097 Uiso 1 1 calc R . .
C30 C 1.0240(8) 0.0539(7) 0.4561(6) 0.077(7) Uani 1 1 d D . .
H30A H 0.9937 0.0507 0.4812 0.092 Uiso 1 1 calc R B .
C31 C 1.0082(8) 0.1948(6) 0.4991(6) 0.070(6) Uani 1 1 d D B .
C32 C 0.9775(8) 0.2395(7) 0.5184(7) 0.098(9) Uani 1 1 d D . .
H32A H 0.9368 0.2429 0.5029 0.117 Uiso 1 1 calc R B .
C33 C 1.0063(11) 0.2793(7) 0.5602(8) 0.112(10) Uani 1 1 d D B .
H33A H 0.9852 0.3097 0.5733 0.134 Uiso 1 1 calc R . .
C34 C 1.0657(12) 0.2747(9) 0.5829(9) 0.133(13) Uani 1 1 d D . .
H34A H 1.0851 0.3017 0.6117 0.159 Uiso 1 1 calc R B .
C35 C 1.0969(10) 0.2304(10) 0.5635(9) 0.134(13) Uani 1 1 d D B .
H35A H 1.1387 0.2279 0.5780 0.160 Uiso 1 1 calc R . .
C36 C 1.0670(9) 0.1897(8) 0.5230(8) 0.100(9) Uani 1 1 d D . .
H36A H 1.0867 0.1583 0.5115 0.119 Uiso 1 1 calc R B .
C37 C 1.0259(8) 0.2598(7) 0.1435(5) 0.066(6) Uani 1 1 d D B .
C38 C 0.9694(7) 0.2391(8) 0.1120(6) 0.100(9) Uani 1 1 d D . .
H38A H 0.9274 0.2392 0.1263 0.119 Uiso 1 1 calc R B .
C39 C 0.9736(9) 0.2180(9) 0.0598(6) 0.113(10) Uani 1 1 d D B .
H39A H 0.9344 0.2042 0.0386 0.135 Uiso 1 1 calc R . .
C40 C 1.0349(11) 0.2171(11) 0.0387(6) 0.117(11) Uani 1 1 d D . .
H40A H 1.0381 0.2023 0.0032 0.141 Uiso 1 1 calc R B .
C41 C 1.0915(9) 0.2381(10) 0.0702(8) 0.115(11) Uani 1 1 d D B .
H41A H 1.1335 0.2378 0.0559 0.138 Uiso 1 1 calc R . .
C42 C 1.0874(7) 0.2597(9) 0.1223(7) 0.100(9) Uani 1 1 d D . .
H42A H 1.1265 0.2742 0.1433 0.119 Uiso 1 1 calc R B .
C43 C 0.9838(8) 0.3491(5) 0.2105(7) 0.069(6) Uani 1 1 d D B .
C44 C 1.0094(8) 0.3789(6) 0.1797(7) 0.096(8) Uani 1 1 d D . .
H44A H 1.0432 0.3673 0.1574 0.115 Uiso 1 1 calc R B .
C45 C 0.9852(10) 0.4256(7) 0.1817(8) 0.102(9) Uani 1 1 d D B .
H45A H 1.0029 0.4460 0.1611 0.123 Uiso 1 1 calc R . .
C46 C 0.9353(11) 0.4425(7) 0.2138(9) 0.108(10) Uani 1 1 d D . .
H46A H 0.9182 0.4740 0.2144 0.129 Uiso 1 1 calc R B .
C47 C 0.9102(8) 0.4132(6) 0.2450(7) 0.072(6) Uani 1 1 d D B .
H47A H 0.8764 0.4249 0.2673 0.086 Uiso 1 1 calc R . .
C48 C 0.9347(7) 0.3668(5) 0.2434(6) 0.058(5) Uani 1 1 d D . .
H48A H 0.9179 0.3470 0.2649 0.070 Uiso 1 1 calc R B .
C49 C 1.0276(5) 0.1058(6) 0.1113(5) 0.052(5) Uani 1 1 d D B .
C50 C 1.0492(7) 0.0960(7) 0.0624(5) 0.076(7) Uani 1 1 d D . .
H50A H 1.0185 0.0815 0.0341 0.092 Uiso 1 1 calc R B .
C51 C 1.1155(7) 0.1073(8) 0.0548(5) 0.086(8) Uani 1 1 d D B .
H51A H 1.1301 0.1003 0.0212 0.103 Uiso 1 1 calc R . .
C52 C 1.1607(6) 0.1287(9) 0.0958(6) 0.088(8) Uani 1 1 d D . .
H52A H 1.2061 0.1366 0.0904 0.105 Uiso 1 1 calc R B .
C53 C 1.1391(6) 0.1385(9) 0.1448(6) 0.081(7) Uani 1 1 d D B .
H53A H 1.1700 0.1525 0.1731 0.098 Uiso 1 1 calc R . .
C54 C 1.0724(6) 0.1279(7) 0.1525(5) 0.067(6) Uani 1 1 d D . .
H54A H 1.0575 0.1359 0.1861 0.080 Uiso 1 1 calc R B .
C55 C 0.8909(7) 0.0857(6) 0.0701(5) 0.059(5) Uani 1 1 d D B .
C56 C 0.8879(7) 0.0484(5) 0.0227(5) 0.067(6) Uani 1 1 d D . .
H56A H 0.9135 0.0202 0.0175 0.080 Uiso 1 1 calc R B .
C57 C 0.8477(8) 0.0522(6) -0.0170(5) 0.072(6) Uani 1 1 d D B .
H57A H 0.8463 0.0270 -0.0494 0.086 Uiso 1 1 calc R . .
C58 C 0.8097(9) 0.0932(7) -0.0092(6) 0.079(7) Uani 1 1 d D . .
H58A H 0.7828 0.0963 -0.0364 0.095 Uiso 1 1 calc R B .
C59 C 0.8110(9) 0.1296(7) 0.0386(6) 0.081(7) Uani 1 1 d D B .
H59A H 0.7835 0.1566 0.0443 0.098 Uiso 1 1 calc R . .
C60 C 0.8526(8) 0.1264(6) 0.0779(5) 0.062(5) Uani 1 1 d D . .
H60A H 0.8549 0.1521 0.1101 0.074 Uiso 1 1 calc R B .
C61 C 0.9439(7) 0.0118(5) 0.1095(6) 0.062(5) Uani 1 1 d D B .
C62 C 0.8843(7) -0.0178(6) 0.1108(5) 0.063(5) Uani 1 1 d D . .
H62A H 0.8462 -0.0010 0.1210 0.075 Uiso 1 1 calc R B .
C63 C 0.8797(8) -0.0717(6) 0.0975(7) 0.077(7) Uani 1 1 d D B .
H63A H 0.8384 -0.0918 0.0980 0.092 Uiso 1 1 calc R . .
C64 C 0.9355(10) -0.0962(5) 0.0833(8) 0.092(8) Uani 1 1 d D . .
H64A H 0.9329 -0.1332 0.0750 0.110 Uiso 1 1 calc R B .
C65 C 0.9951(9) -0.0668(7) 0.0814(9) 0.101(9) Uani 1 1 d D B .
H65A H 1.0327 -0.0837 0.0697 0.121 Uiso 1 1 calc R . .
C66 C 1.0002(7) -0.0128(6) 0.0964(9) 0.086(7) Uani 1 1 d D . .
H66A H 1.0419 0.0074 0.0977 0.103 Uiso 1 1 calc R B .
C67 C 0.9803(6) -0.0257(5) 0.2400(6) 0.057(5) Uani 1 1 d D B .
C68 C 0.9844(7) -0.0760(5) 0.2095(7) 0.083(7) Uani 1 1 d D . .
H68A H 0.9468 -0.1016 0.2028 0.100 Uiso 1 1 calc R B .
C69 C 1.0444(9) -0.0887(6) 0.1886(7) 0.096(8) Uani 1 1 d D B .
H69A H 1.0478 -0.1231 0.1677 0.115 Uiso 1 1 calc R . .
C70 C 1.0990(8) -0.0510(8) 0.1982(10) 0.128(12) Uani 1 1 d D . .
H70A H 1.1396 -0.0594 0.1834 0.153 Uiso 1 1 calc R B .
C71 C 1.0947(7) -0.0007(7) 0.2297(10) 0.108(10) Uani 1 1 d D B .
H71A H 1.1328 0.0246 0.2379 0.130 Uiso 1 1 calc R . .
C72 C 1.0346(7) 0.0119(5) 0.2488(7) 0.064(6) Uani 1 1 d D . .
H72A H 1.0307 0.0467 0.2683 0.077 Uiso 1 1 calc R B .
C73 C 0.9133(7) -0.0288(6) 0.3291(5) 0.059(5) Uani 1 1 d D B .
C74 C 0.8725(8) -0.0120(6) 0.3686(6) 0.076(6) Uani 1 1 d D . .
H74A H 0.8432 0.0126 0.3671 0.091 Uiso 1 1 calc R B .
C75 C 0.8742(10) -0.0308(8) 0.4105(6) 0.092(8) Uani 1 1 d D B .
H75A H 0.8467 -0.0186 0.4378 0.110 Uiso 1 1 calc R . .
C76 C 0.9161(12) -0.0673(9) 0.4123(6) 0.098(9) Uani 1 1 d D . .
H76A H 0.9167 -0.0809 0.4404 0.117 Uiso 1 1 calc R B .
C77 C 0.9571(11) -0.0840(8) 0.3727(8) 0.102(9) Uani 1 1 d D B .
H77A H 0.9851 -0.1096 0.3735 0.122 Uiso 1 1 calc R . .
C78 C 0.9573(9) -0.0634(8) 0.3319(6) 0.079(7) Uani 1 1 d D . .
H78A H 0.9876 -0.0731 0.3060 0.095 Uiso 1 1 calc R B .
C79 C 0.8362(7) -0.0531(5) 0.2378(6) 0.060(5) Uani 1 1 d D B .
C80 C 0.7953(6) -0.0360(5) 0.2071(5) 0.054(5) Uani 1 1 d D . .
H80A H 0.8036 -0.0011 0.2056 0.065 Uiso 1 1 calc R B .
C81 C 0.7427(7) -0.0690(6) 0.1786(6) 0.063(5) Uani 1 1 d D B .
H81A H 0.7145 -0.0566 0.1580 0.075 Uiso 1 1 calc R . .
C82 C 0.7310(8) -0.1202(6) 0.1799(7) 0.078(7) Uani 1 1 d D . .
H82A H 0.6958 -0.1433 0.1593 0.094 Uiso 1 1 calc R B .
C83 C 0.7709(10) -0.1374(5) 0.2112(8) 0.087(8) Uani 1 1 d D B .
H83A H 0.7627 -0.1723 0.2126 0.105 Uiso 1 1 calc R . .
C84 C 0.8229(8) -0.1037(5) 0.2406(7) 0.070(6) Uani 1 1 d D . .
H84A H 0.8495 -0.1154 0.2628 0.083 Uiso 1 1 calc R B .
C85 C 0.4828(8) 0.3881(6) 0.2523(7) 0.075(7) Uani 1 1 d D A .
C86 C 0.4734(9) 0.4350(7) 0.2430(7) 0.109(9) Uani 1 1 d D . .
H86A H 0.5027 0.4490 0.2225 0.130 Uiso 1 1 calc R A .
C87 C 0.4209(11) 0.4611(7) 0.2639(9) 0.142(15) Uani 1 1 d DU A .
H87A H 0.4146 0.4933 0.2582 0.171 Uiso 1 1 calc R . .
C88 C 0.3774(11) 0.4401(10) 0.2933(11) 0.139(14) Uani 1 1 d DU . .
H88A H 0.3403 0.4572 0.3060 0.167 Uiso 1 1 calc R A .
C89 C 0.3881(8) 0.3945(8) 0.3039(8) 0.102(10) Uani 1 1 d D A .
H89A H 0.3601 0.3814 0.3258 0.122 Uiso 1 1 calc R . .
C90 C 0.4402(9) 0.3678(7) 0.2825(8) 0.092(8) Uani 1 1 d D . .
H90A H 0.4465 0.3357 0.2886 0.110 Uiso 1 1 calc R A .
C91 C 0.5186(10) 0.3264(8) 0.1543(6) 0.091(8) Uani 1 1 d D A .
C92 C 0.5585(8) 0.2977(8) 0.1191(8) 0.106(9) Uani 1 1 d D . .
H92A H 0.5992 0.2895 0.1301 0.127 Uiso 1 1 calc R A .
C93 C 0.5390(11) 0.2813(9) 0.0678(7) 0.127(11) Uani 1 1 d D A .
H93A H 0.5658 0.2613 0.0438 0.152 Uiso 1 1 calc R . .
C94 C 0.4800(13) 0.2943(11) 0.0519(7) 0.137(13) Uani 1 1 d D . .
H94A H 0.4680 0.2852 0.0166 0.165 Uiso 1 1 calc R A .
C95 C 0.4385(11) 0.3205(12) 0.0872(9) 0.152(15) Uani 1 1 d D A .
H95A H 0.3963 0.3264 0.0764 0.182 Uiso 1 1 calc R . .
C96 C 0.4587(11) 0.3378(11) 0.1383(8) 0.136(13) Uani 1 1 d D . .
H96A H 0.4316 0.3576 0.1623 0.163 Uiso 1 1 calc R A .
C97 C 0.6205(7) 0.3979(6) 0.2197(7) 0.072(6) Uani 1 1 d D A .
C98 C 0.6264(9) 0.4258(8) 0.1845(7) 0.102(9) Uani 1 1 d D . .
H98A H 0.5926 0.4206 0.1586 0.123 Uiso 1 1 calc R A .
C99 C 0.6823(11) 0.4615(8) 0.1876(8) 0.126(11) Uani 1 1 d D A .
H99A H 0.6871 0.4801 0.1631 0.151 Uiso 1 1 calc R . .
C100 C 0.7312(10) 0.4702(9) 0.2261(10) 0.125(12) Uani 1 1 d D . .
H10B H 0.7678 0.4963 0.2294 0.149 Uiso 1 1 calc R A .
C101 C 0.7264(8) 0.4404(7) 0.2598(7) 0.082(7) Uani 1 1 d D A .
H10C H 0.7609 0.4447 0.2848 0.098 Uiso 1 1 calc R . .
C102 C 0.6711(8) 0.4047(7) 0.2566(6) 0.066(6) Uani 1 1 d D . .
H10D H 0.6676 0.3845 0.2798 0.079 Uiso 1 1 calc R A .
C103 C 0.5619(8) 0.4392(5) 0.3964(6) 0.066(6) Uani 1 1 d D A .
C104 C 0.5065(7) 0.4646(6) 0.3962(6) 0.064(6) Uani 1 1 d D . .
H10E H 0.4670 0.4535 0.4099 0.077 Uiso 1 1 calc R A .
C105 C 0.5088(9) 0.5060(6) 0.3758(7) 0.099(9) Uani 1 1 d D A .
H10F H 0.4707 0.5232 0.3754 0.119 Uiso 1 1 calc R . .
C106 C 0.5664(11) 0.5226(7) 0.3560(9) 0.095(8) Uani 1 1 d DU . .
H10G H 0.5680 0.5515 0.3428 0.114 Uiso 1 1 calc R A .
C107 C 0.6216(9) 0.4968(8) 0.3555(9) 0.104(9) Uani 1 1 d DU A .
H10H H 0.6609 0.5077 0.3414 0.125 Uiso 1 1 calc R . .
C108 C 0.6194(7) 0.4551(7) 0.3755(8) 0.083(7) Uani 1 1 d D . .
H10I H 0.6571 0.4374 0.3750 0.099 Uiso 1 1 calc R A .
C109 C 0.4783(6) 0.3788(6) 0.4489(5) 0.054(5) Uani 1 1 d D A .
C110 C 0.4293(6) 0.3442(6) 0.4173(5) 0.070(6) Uani 1 1 d D . .
H11B H 0.4402 0.3218 0.3858 0.084 Uiso 1 1 calc R A .
C111 C 0.3644(6) 0.3420(7) 0.4313(6) 0.095(9) Uani 1 1 d D A .
H11C H 0.3310 0.3177 0.4099 0.114 Uiso 1 1 calc R . .
C112 C 0.3486(7) 0.3758(8) 0.4772(7) 0.101(9) Uani 1 1 d D . .
H11D H 0.3039 0.3756 0.4863 0.121 Uiso 1 1 calc R A .
C113 C 0.3979(7) 0.4096(7) 0.5093(6) 0.080(7) Uani 1 1 d D A .
H11E H 0.3874 0.4311 0.5414 0.096 Uiso 1 1 calc R . .
C114 C 0.4627(7) 0.4120(7) 0.4947(6) 0.081(7) Uani 1 1 d D . .
H11F H 0.4963 0.4364 0.5160 0.097 Uiso 1 1 calc R A .
C115 C 0.4942(8) 0.2660(7) 0.5078(6) 0.077(7) Uani 1 1 d D A .
C116 C 0.4378(8) 0.2838(7) 0.5309(7) 0.103(9) Uani 1 1 d DU . .
H11G H 0.3954 0.2655 0.5184 0.124 Uiso 1 1 calc R A .
C117 C 0.4437(10) 0.3282(8) 0.5720(8) 0.121(10) Uani 1 1 d DU A .
H11H H 0.4050 0.3411 0.5868 0.145 Uiso 1 1 calc R . .
C118 C 0.5050(11) 0.3543(7) 0.5921(7) 0.096(9) Uani 1 1 d D . .
H11I H 0.5087 0.3829 0.6222 0.115 Uiso 1 1 calc R A .
C119 C 0.5610(9) 0.3382(7) 0.5675(8) 0.097(8) Uani 1 1 d D A .
H11J H 0.6032 0.3574 0.5792 0.116 Uiso 1 1 calc R . .
C120 C 0.5552(8) 0.2941(8) 0.5258(7) 0.094(8) Uani 1 1 d D . .
H12B H 0.5938 0.2830 0.5093 0.112 Uiso 1 1 calc R A .
C121 C 0.6203(7) 0.4106(5) 0.4772(5) 0.059(6) Uani 1 1 d D A .
C122 C 0.6226(7) 0.4613(5) 0.5087(6) 0.074(7) Uani 1 1 d D . .
H12C H 0.5937 0.4840 0.5017 0.089 Uiso 1 1 calc R A .
C123 C 0.6674(9) 0.4789(6) 0.5506(6) 0.094(9) Uani 1 1 d D A .
H12D H 0.6694 0.5137 0.5721 0.113 Uiso 1 1 calc R . .
C124 C 0.7093(9) 0.4459(7) 0.5612(7) 0.095(9) Uani 1 1 d D . .
H12E H 0.7384 0.4575 0.5907 0.114 Uiso 1 1 calc R A .
C125 C 0.7085(9) 0.3957(7) 0.5285(7) 0.097(9) Uani 1 1 d D A .
H12F H 0.7389 0.3737 0.5346 0.117 Uiso 1 1 calc R . .
C126 C 0.6632(8) 0.3778(5) 0.4870(6) 0.070(6) Uani 1 1 d D . .
H12G H 0.6616 0.3431 0.4653 0.085 Uiso 1 1 calc R A .
C127 C 0.3642(6) 0.0562(5) 0.2430(6) 0.064(6) Uani 1 1 d D A .
C128 C 0.3267(7) 0.0123(5) 0.2114(7) 0.084(8) Uani 1 1 d D . .
H12H H 0.3416 -0.0210 0.2054 0.101 Uiso 1 1 calc R A .
C129 C 0.2674(7) 0.0167(6) 0.1884(7) 0.087(8) Uani 1 1 d D A .
H12I H 0.2416 -0.0135 0.1669 0.104 Uiso 1 1 calc R . .
C130 C 0.2458(8) 0.0651(7) 0.1969(8) 0.087(8) Uani 1 1 d D . .
H13A H 0.2053 0.0682 0.1810 0.104 Uiso 1 1 calc R A .
C131 C 0.2832(8) 0.1092(6) 0.2284(8) 0.088(8) Uani 1 1 d D A .
H13B H 0.2687 0.1425 0.2338 0.105 Uiso 1 1 calc R . .
C132 C 0.3421(7) 0.1046(5) 0.2520(7) 0.075(7) Uani 1 1 d D . .
H13C H 0.3672 0.1346 0.2744 0.090 Uiso 1 1 calc R A .
C133 C 0.4074(7) 0.1891(6) 0.1284(5) 0.066(6) Uani 1 1 d D A .
C134 C 0.3858(7) 0.1961(6) 0.0832(5) 0.081(7) Uani 1 1 d D . .
H13D H 0.4078 0.1825 0.0529 0.097 Uiso 1 1 calc R A .
C135 C 0.3318(8) 0.2231(8) 0.0822(6) 0.090(8) Uani 1 1 d D A .
H13E H 0.3168 0.2280 0.0512 0.108 Uiso 1 1 calc R . .
C136 C 0.2998(8) 0.2427(8) 0.1262(7) 0.086(8) Uani 1 1 d D . .
H13F H 0.2630 0.2612 0.1255 0.103 Uiso 1 1 calc R A .
C137 C 0.3214(8) 0.2356(8) 0.1713(6) 0.080(7) Uani 1 1 d D A .
H13G H 0.2993 0.2491 0.2014 0.096 Uiso 1 1 calc R . .
C138 C 0.3752(9) 0.2087(8) 0.1726(5) 0.077(7) Uani 1 1 d D . .
H13H H 0.3900 0.2038 0.2036 0.092 Uiso 1 1 calc R A .
C139 C 0.4308(7) 0.0827(5) 0.1167(6) 0.061(6) Uani 1 1 d D A .
C140 C 0.4620(6) 0.0450(5) 0.1299(5) 0.060(5) Uani 1 1 d D . .
H14B H 0.5033 0.0548 0.1488 0.072 Uiso 1 1 calc R A .
C141 C 0.4336(8) -0.0067(5) 0.1157(7) 0.088(8) Uani 1 1 d D A .
H14C H 0.4554 -0.0321 0.1253 0.106 Uiso 1 1 calc R . .
C142 C 0.3734(8) -0.0214(5) 0.0876(8) 0.086(8) Uani 1 1 d D . .
H14D H 0.3536 -0.0567 0.0780 0.103 Uiso 1 1 calc R A .
C143 C 0.3429(8) 0.0163(6) 0.0739(8) 0.098(9) Uani 1 1 d D A .
H14E H 0.3028 0.0064 0.0533 0.118 Uiso 1 1 calc R . .
C144 C 0.3698(7) 0.0684(6) 0.0898(7) 0.076(7) Uani 1 1 d D . .
H14F H 0.3467 0.0941 0.0822 0.091 Uiso 1 1 calc R A .
C145 C 0.5261(6) 0.1479(7) 0.0807(5) 0.064(6) Uani 1 1 d D A .
C146 C 0.5050(7) 0.1203(7) 0.0307(6) 0.093(8) Uani 1 1 d DU . .
H14G H 0.4617 0.1019 0.0234 0.112 Uiso 1 1 calc R A .
C147 C 0.5471(8) 0.1198(8) -0.0085(5) 0.098(8) Uani 1 1 d DU A .
H14H H 0.5327 0.1004 -0.0424 0.118 Uiso 1 1 calc R . .
C148 C 0.6101(8) 0.1474(9) 0.0014(5) 0.086(8) Uani 1 1 d D . .
H14I H 0.6382 0.1479 -0.0256 0.103 Uiso 1 1 calc R A .
C149 C 0.6314(7) 0.1743(9) 0.0514(6) 0.099(9) Uani 1 1 d D A .
H14J H 0.6747 0.1927 0.0586 0.118 Uiso 1 1 calc R . .
C150 C 0.5897(7) 0.1745(7) 0.0909(5) 0.069(6) Uani 1 1 d D . .
H15B H 0.6048 0.1928 0.1250 0.082 Uiso 1 1 calc R A .
C151 C 0.6497(9) -0.0483(8) 0.3548(6) 0.069(6) Uani 1 1 d DU . .
C152 C 0.5814(9) -0.0599(8) 0.3515(7) 0.112(8) Uani 1 1 d DU . .
H15C H 0.5570 -0.0608 0.3215 0.134 Uiso 1 1 calc R . .
C153 C 0.5487(8) -0.0701(10) 0.3920(9) 0.142(10) Uani 1 1 d DU . .
H15D H 0.5019 -0.0778 0.3896 0.170 Uiso 1 1 calc R . .
C154 C 0.5842(11) -0.0692(11) 0.4360(8) 0.118(9) Uani 1 1 d DU . .
H15E H 0.5617 -0.0768 0.4635 0.142 Uiso 1 1 calc R . .
C155 C 0.6526(11) -0.0573(10) 0.4397(7) 0.107(9) Uani 1 1 d D . .
H15F H 0.6771 -0.0562 0.4698 0.128 Uiso 1 1 calc R . .
C156 C 0.6850(8) -0.0470(9) 0.3992(8) 0.097(8) Uani 1 1 d DU . .
H15G H 0.7317 -0.0389 0.4017 0.116 Uiso 1 1 calc R . .
C157 C 0.4063(6) 0.1763(7) 0.4488(6) 0.067(6) Uani 1 1 d DU A .
C158 C 0.3726(8) 0.1772(7) 0.4048(6) 0.085(7) Uani 1 1 d DU . .
H15H H 0.3960 0.1887 0.3797 0.102 Uiso 1 1 calc R A .
C159 C 0.3050(8) 0.1615(8) 0.3970(7) 0.092(8) Uani 1 1 d DU A .
H15I H 0.2823 0.1619 0.3667 0.111 Uiso 1 1 calc R . .
C160 C 0.2707(7) 0.1452(9) 0.4340(9) 0.107(9) Uani 1 1 d DU . .
H16B H 0.2244 0.1346 0.4290 0.128 Uiso 1 1 calc R A .
C161 C 0.3042(9) 0.1444(10) 0.4783(9) 0.119(11) Uani 1 1 d D A .
H16C H 0.2806 0.1337 0.5037 0.143 Uiso 1 1 calc R . .
C162 C 0.3722(9) 0.1592(9) 0.4854(7) 0.087(7) Uani 1 1 d D . .
H16D H 0.3953 0.1576 0.5151 0.105 Uiso 1 1 calc R A .
C163 C 0.4111(8) 0.0410(7) 0.3353(6) 0.069(6) Uani 1 1 d DU A .
C164 C 0.3444(8) 0.0356(7) 0.3446(7) 0.086(8) Uani 1 1 d D . .
H16E H 0.3124 0.0401 0.3211 0.103 Uiso 1 1 calc R A .
C165 C 0.3244(9) 0.0236(9) 0.3881(9) 0.119(11) Uani 1 1 d D A .
H16F H 0.2788 0.0200 0.3947 0.143 Uiso 1 1 calc R . .
C166 C 0.3716(12) 0.0169(10) 0.4220(8) 0.114(11) Uani 1 1 d D . .
H16G H 0.3580 0.0092 0.4520 0.137 Uiso 1 1 calc R A .
C167 C 0.4382(11) 0.0213(11) 0.4124(8) 0.121(10) Uani 1 1 d D A .
H16H H 0.4699 0.0144 0.4346 0.145 Uiso 1 1 calc R . .
C168 C 0.4581(7) 0.0359(9) 0.3700(7) 0.087(8) Uani 1 1 d DU . .
H16I H 0.5038 0.0423 0.3648 0.104 Uiso 1 1 calc R A .
C169 C 0.5344(7) 0.1644(6) 0.4903(6) 0.065(6) Uani 1 1 d D A .
C170 C 0.5655(7) 0.1240(6) 0.4606(5) 0.065(6) Uani 1 1 d D . .
H17B H 0.5635 0.1168 0.4247 0.078 Uiso 1 1 calc R A .
C171 C 0.5995(9) 0.0938(6) 0.4830(7) 0.087(7) Uani 1 1 d D A .
H17C H 0.6206 0.0660 0.4625 0.105 Uiso 1 1 calc R . .
C172 C 0.6025(10) 0.1045(7) 0.5355(7) 0.085(7) Uani 1 1 d D . .
H17D H 0.6250 0.0835 0.5509 0.102 Uiso 1 1 calc R A .
C173 C 0.5729(11) 0.1458(8) 0.5656(6) 0.093(8) Uani 1 1 d D A .
H17E H 0.5761 0.1537 0.6016 0.112 Uiso 1 1 calc R . .
C174 C 0.5384(9) 0.1754(6) 0.5429(6) 0.070(6) Uani 1 1 d D . .
H17F H 0.5175 0.2033 0.5634 0.084 Uiso 1 1 calc R A .
C175 C 0.8370(9) 0.4764(7) 0.4139(8) 0.090(9) Uani 1 1 d D . .
C176 C 0.8732(8) 0.4907(9) 0.3768(7) 0.099(9) Uani 1 1 d D . .
H17G H 0.9050 0.4697 0.3598 0.119 Uiso 1 1 calc R . .
C177 C 0.8628(12) 0.5356(10) 0.3647(8) 0.129(13) Uani 1 1 d D . .
H17H H 0.8883 0.5459 0.3399 0.155 Uiso 1 1 calc R . .
C178 C 0.8152(16) 0.5658(9) 0.3885(11) 0.146(14) Uani 1 1 d D . .
H17I H 0.8063 0.5953 0.3785 0.175 Uiso 1 1 calc R . .
C179 C 0.7807(13) 0.5529(10) 0.4270(13) 0.170(19) Uani 1 1 d D . .
H17J H 0.7503 0.5748 0.4450 0.204 Uiso 1 1 calc R . .
C180 C 0.7910(12) 0.5076(9) 0.4389(9) 0.149(15) Uani 1 1 d D . .
H18B H 0.7664 0.4979 0.4644 0.179 Uiso 1 1 calc R . .
C181 C 0.4719(7) -0.0069(5) 0.2467(6) 0.065(6) Uani 1 1 d D A .
C182 C 0.4404(7) -0.0547(6) 0.2494(6) 0.083(7) Uani 1 1 d D . .
H18C H 0.4007 -0.0561 0.2667 0.100 Uiso 1 1 calc R A .
C183 C 0.4676(9) -0.1005(5) 0.2268(8) 0.096(8) Uani 1 1 d D A .
H18D H 0.4464 -0.1331 0.2286 0.115 Uiso 1 1 calc R . .
C184 C 0.5258(9) -0.0984(6) 0.2014(8) 0.094(8) Uani 1 1 d D . .
H18E H 0.5438 -0.1297 0.1854 0.112 Uiso 1 1 calc R A .
C185 C 0.5579(7) -0.0507(6) 0.1994(7) 0.070(6) Uani 1 1 d D A .
H18F H 0.5983 -0.0493 0.1828 0.084 Uiso 1 1 calc R . .
C186 C 0.5303(7) -0.0052(5) 0.2219(6) 0.057(5) Uani 1 1 d D . .
H18G H 0.5517 0.0274 0.2202 0.068 Uiso 1 1 calc R A .
C187 C 0.6602(8) -0.0147(6) 0.0631(6) 0.064(6) Uani 1 1 d D . .
C188 C 0.6114(7) -0.0475(7) 0.0769(5) 0.070(6) Uani 1 1 d D . .
H18H H 0.5733 -0.0341 0.0924 0.085 Uiso 1 1 calc R . .
C189 C 0.6180(8) -0.0999(6) 0.0680(7) 0.090(8) Uani 1 1 d D . .
H18I H 0.5844 -0.1221 0.0775 0.108 Uiso 1 1 calc R . .
C190 C 0.6732(10) -0.1203(6) 0.0453(7) 0.080(7) Uani 1 1 d D . .
H19A H 0.6778 -0.1561 0.0399 0.096 Uiso 1 1 calc R . .
C191 C 0.7214(9) -0.0879(8) 0.0308(7) 0.083(8) Uani 1 1 d D . .
H19B H 0.7587 -0.1018 0.0143 0.100 Uiso 1 1 calc R . .
C192 C 0.7153(8) -0.0354(7) 0.0402(7) 0.082(7) Uani 1 1 d D . .
H19C H 0.7492 -0.0132 0.0309 0.099 Uiso 1 1 calc R . .
C193 C 1.0991(6) 0.3047(6) 0.2390(7) 0.066(6) Uani 1 1 d DU B .
C194 C 1.1382(8) 0.3513(6) 0.2424(7) 0.107(8) Uani 1 1 d DU . .
H19D H 1.1208 0.3776 0.2312 0.129 Uiso 1 1 calc R B .
C195 C 1.2027(8) 0.3590(7) 0.2623(9) 0.116(10) Uani 1 1 d DU B .
H19E H 1.2296 0.3911 0.2654 0.140 Uiso 1 1 calc R . .
C196 C 1.2284(7) 0.3205(8) 0.2778(10) 0.118(11) Uani 1 1 d D . .
H19F H 1.2734 0.3254 0.2897 0.141 Uiso 1 1 calc R B .
C197 C 1.1887(7) 0.2747(7) 0.2760(8) 0.077(7) Uani 1 1 d D B .
H19G H 1.2048 0.2495 0.2895 0.093 Uiso 1 1 calc R . .
C198 C 1.1250(7) 0.2662(6) 0.2541(8) 0.075(7) Uani 1 1 d D . .
H19H H 1.0989 0.2334 0.2495 0.090 Uiso 1 1 calc R B .
C199 C 0.7834(17) 0.3125(11) 0.0921(9) 0.146(9) Uani 1 1 d GDU . .
C200 C 0.8135(13) 0.2782(12) 0.0538(15) 0.201(13) Uani 1 1 d GDU . .
C201 C 0.786(2) 0.2625(12) 0.0043(12) 0.219(14) Uani 1 1 d GDU . .
C202 C 0.728(2) 0.2811(16) -0.0069(11) 0.250(17) Uani 1 1 d GDU . .
C203 C 0.6983(14) 0.3153(16) 0.0314(18) 0.30(2) Uiso 1 1 d GDU . .
C204 C 0.7258(17) 0.3310(11) 0.0809(14) 0.239(17) Uiso 1 1 d GDU . .
C205 C 0.7620(16) 0.2497(9) 0.5744(9) 0.141(9) Uani 1 1 d GDU . .
C206 C 0.8278(13) 0.2631(13) 0.5922(12) 0.215(15) Uiso 1 1 d GDU . .
C207 C 0.8471(13) 0.3098(15) 0.6299(13) 0.230(18) Uiso 1 1 d GDU . .
C208 C 0.801(2) 0.3430(10) 0.6499(10) 0.193(16) Uiso 1 1 d GDU . .
C209 C 0.7347(18) 0.3296(11) 0.6321(12) 0.228(17) Uiso 1 1 d GDU . .
C210 C 0.7154(11) 0.2829(13) 0.5944(11) 0.193(12) Uani 1 1 d GDU . .
C211 C 0.8527(12) 0.4282(8) 0.4268(9) 0.090(8) Uani 1 1 d . . .
H21B H 0.8570 0.4359 0.4642 0.108 Uiso 1 1 calc R . .
H21C H 0.8956 0.4189 0.4131 0.108 Uiso 1 1 calc R . .
C212 C 0.7995(9) 0.3820(8) 0.4052(7) 0.066(6) Uani 1 1 d . . .
H21D H 0.7560 0.3920 0.4172 0.079 Uiso 1 1 calc R . .
H21E H 0.8090 0.3526 0.4177 0.079 Uiso 1 1 calc R . .
C213 C 0.6525(9) 0.0422(7) 0.0757(7) 0.061(5) Uani 1 1 d . . .
H21F H 0.6609 0.0542 0.0454 0.073 Uiso 1 1 calc R . .
H21G H 0.6065 0.0472 0.0849 0.073 Uiso 1 1 calc R . .
C214 C 0.6992(10) 0.0741(7) 0.1188(6) 0.059(5) Uani 1 1 d . . .
H21H H 0.6935 0.1114 0.1251 0.071 Uiso 1 1 calc R . .
H21I H 0.7450 0.0698 0.1088 0.071 Uiso 1 1 calc R . .
C215 C 0.7658(18) 0.2066(14) 0.5275(14) 0.154(11) Uiso 1 1 d U . .
H21J H 0.8133 0.2043 0.5217 0.185 Uiso 1 1 calc R . .
H21K H 0.7477 0.1739 0.5346 0.185 Uiso 1 1 calc R . .
C216 C 0.7768(13) 0.3057(8) 0.1811(9) 0.091(7) Uani 1 1 d U . .
H21L H 0.7383 0.3230 0.1956 0.109 Uiso 1 1 calc R . .
H21M H 0.8120 0.3138 0.2086 0.109 Uiso 1 1 calc R . .
C217 C 0.7987(19) 0.3249(15) 0.1442(15) 0.164(11) Uiso 1 1 d U . .
H21N H 0.8470 0.3239 0.1464 0.196 Uiso 1 1 calc R . .
H21O H 0.7929 0.3624 0.1570 0.196 Uiso 1 1 calc R . .
C218 C 0.7363(13) 0.2063(10) 0.4833(9) 0.094(7) Uani 1 1 d U . .
H21P H 0.6880 0.2035 0.4872 0.112 Uiso 1 1 calc R . .
H21Q H 0.7452 0.1743 0.4571 0.112 Uiso 1 1 calc R . .
C219 C 0.6866(12) -0.0343(8) 0.3104(8) 0.078(7) Uani 1 1 d . . .
H21R H 0.7350 -0.0312 0.3174 0.094 Uiso 1 1 calc R . .
H21S H 0.6746 -0.0625 0.2783 0.094 Uiso 1 1 calc R . .
C220 C 0.6686(10) 0.0157(7) 0.3050(7) 0.061(6) Uani 1 1 d . . .
H22B H 0.6202 0.0120 0.2978 0.074 Uiso 1 1 calc R . .
H22C H 0.6905 0.0226 0.2754 0.074 Uiso 1 1 calc R . .

loop_
_atom_site_aniso_label
_atom_site_aniso_U_11
_atom_site_aniso_U_22
_atom_site_aniso_U_33
_atom_site_aniso_U_23
_atom_site_aniso_U_13
_atom_site_aniso_U_12
Au1 0.0260(4) 0.0503(4) 0.0372(4) -0.0006(3) -0.0027(3) 0.0053(3)
Au2 0.0283(4) 0.0533(4) 0.0394(4) 0.0033(3) 0.0018(3) 0.0072(3)
Au3 0.0290(4) 0.0465(4) 0.0420(4) -0.0016(3) 0.0005(3) 0.0084(3)
Au4 0.0320(4) 0.0609(5) 0.0381(4) 0.0044(4) -0.0050(3) 0.0098(3)
Au5 0.0296(4) 0.0483(4) 0.0454(4) -0.0008(3) -0.0020(3) 0.0084(3)
Au6 0.0281(4) 0.0475(4) 0.0459(4) -0.0020(3) -0.0019(3) 0.0044(3)
Au7 0.0326(4) 0.0458(4) 0.0497(5) -0.0054(3) 0.0042(3) 0.0108(3)
Au8 0.0305(4) 0.0531(4) 0.0407(4) -0.0017(3) -0.0024(3) 0.0090(3)
Au9 0.0308(4) 0.0503(4) 0.0441(4) 0.0036(3) 0.0017(3) 0.0114(3)
Au10 0.0309(4) 0.0549(4) 0.0380(4) -0.0030(3) 0.0004(3) 0.0098(3)
Au11 0.0332(4) 0.0557(5) 0.0465(5) 0.0040(4) 0.0074(3) 0.0107(3)
Au12 0.0279(4) 0.0525(4) 0.0467(5) -0.0046(4) -0.0066(3) 0.0032(3)
Au13 0.0305(4) 0.0511(4) 0.0413(4) 0.0019(3) -0.0004(3) 0.0064(3)
Au14 0.0273(4) 0.0484(4) 0.0560(5) 0.0024(4) 0.0015(3) 0.0039(3)
Au15 0.0230(3) 0.0434(4) 0.0382(4) -0.0019(3) -0.0007(3) 0.0070(3)
Au16 0.0293(4) 0.0544(4) 0.0395(4) 0.0038(3) -0.0031(3) 0.0074(3)
Au17 0.0315(4) 0.0497(4) 0.0426(4) 0.0024(3) -0.0002(3) 0.0112(3)
Au18 0.0286(4) 0.0644(5) 0.0535(5) 0.0050(4) 0.0011(3) 0.0109(3)
Au19 0.0225(3) 0.0467(4) 0.0330(4) -0.0012(3) -0.0016(3) 0.0065(3)
Au20 0.0308(4) 0.0534(4) 0.0443(5) -0.0034(4) -0.0089(3) 0.0077(3)
Au21 0.0389(4) 0.0505(4) 0.0529(5) 0.0039(4) -0.0058(3) 0.0115(3)
Au22 0.0316(4) 0.0545(4) 0.0374(4) -0.0004(3) 0.0049(3) 0.0094(3)
Au23 0.0276(4) 0.0541(4) 0.0472(5) 0.0050(4) 0.0030(3) 0.0048(3)
Au24 0.0298(4) 0.0607(5) 0.0616(5) 0.0018(4) -0.0010(3) 0.0117(3)
P1 0.038(3) 0.063(3) 0.036(3) -0.004(2) 0.0056(19) 0.010(2)
P2 0.033(3) 0.061(3) 0.066(3) -0.014(3) -0.015(2) 0.005(2)
P3 0.038(3) 0.053(3) 0.050(3) 0.007(2) 0.000(2) 0.015(2)
P4 0.040(3) 0.066(3) 0.046(3) -0.009(2) -0.015(2) 0.013(2)
P5 0.040(3) 0.046(3) 0.058(3) -0.011(2) 0.006(2) 0.012(2)
P6 0.043(3) 0.078(4) 0.044(3) 0.013(3) -0.005(2) 0.017(2)
P7 0.047(3) 0.069(3) 0.053(3) 0.011(3) 0.016(2) 0.015(2)
P8 0.035(3) 0.049(3) 0.079(4) 0.001(3) 0.010(2) 0.000(2)
P9 0.035(3) 0.062(3) 0.071(4) 0.013(3) 0.009(2) 0.008(2)
P10 0.058(3) 0.058(3) 0.072(4) 0.014(3) -0.014(3) 0.015(2)
S1 0.033(2) 0.044(2) 0.037(2) -0.0038(19) -0.0048(17) 0.0055(17)
S2 0.035(2) 0.058(3) 0.048(3) 0.010(2) 0.0013(19) 0.0086(19)
S3 0.033(2) 0.048(2) 0.051(3) -0.002(2) -0.0026(19) 0.0030(18)
S4 0.035(2) 0.066(3) 0.040(3) -0.003(2) -0.0012(19) 0.010(2)
S5 0.037(2) 0.054(3) 0.044(3) 0.010(2) 0.0063(19) 0.0093(19)
Cl2 0.03(2) 0.09(3) 0.19(6) 0.04(2) 0.03(2) 0.000(16)
Br1 0.031(3) 0.099(4) 0.101(5) -0.006(2) -0.003(2) 0.023(2)
Br2 0.032(4) 0.073(4) 0.056(3) 0.009(2) 0.001(2) 0.017(3)
C1 0.038(12) 0.102(17) 0.049(13) -0.008(12) -0.009(9) 0.003(11)
C2 0.056(14) 0.088(17) 0.093(19) -0.024(15) -0.029(13) -0.002(12)
C6 0.068(15) 0.079(15) 0.058(14) -0.027(12) -0.011(11) 0.010(12)
C5 0.047(14) 0.17(3) 0.076(18) -0.009(18) 0.005(12) 0.001(15)
C4 0.082(19) 0.12(2) 0.11(2) -0.070(19) -0.013(16) 0.021(17)
C3 0.078(19) 0.10(2) 0.15(3) -0.07(2) -0.007(18) 0.007(16)
C7 0.031(10) 0.044(11) 0.083(15) -0.023(10) -0.011(10) -0.012(8)
C8 0.072(19) 0.11(2) 0.16(3) 0.05(2) -0.023(18) 0.001(16)
C9 0.08(2) 0.11(2) 0.18(3) 0.05(2) -0.04(2) -0.033(17)
C10 0.09(2) 0.074(17) 0.13(3) 0.005(17) 0.004(18) -0.020(15)
C11 0.084(19) 0.096(19) 0.085(19) 0.004(15) 0.006(14) 0.026(15)
C12 0.048(14) 0.093(18) 0.078(17) -0.005(14) 0.004(12) -0.002(12)
C13 0.046(12) 0.065(13) 0.060(13) -0.004(11) -0.032(10) -0.002(9)
C14 0.034(11) 0.098(17) 0.087(17) -0.001(14) -0.011(11) 0.022(11)
C15 0.073(16) 0.089(18) 0.09(2) -0.012(15) -0.032(14) 0.013(13)
C16 0.056(14) 0.104(19) 0.10(2) 0.013(16) -0.032(13) 0.023(13)
C17 0.074(17) 0.12(2) 0.10(2) 0.011(17) -0.005(14) 0.038(15)
C18 0.046(12) 0.064(13) 0.085(16) -0.005(12) -0.022(11) 0.014(10)
C19 0.058(13) 0.064(13) 0.056(13) 0.024(10) 0.009(10) 0.014(10)
C20 0.058(14) 0.083(15) 0.054(13) 0.011(11) -0.002(10) 0.023(11)
C21 0.086(18) 0.12(2) 0.069(16) 0.036(15) 0.016(14) 0.053(16)
C22 0.057(16) 0.103(19) 0.13(3) 0.049(18) 0.028(15) 0.040(14)
C23 0.048(14) 0.097(17) 0.083(18) 0.033(14) 0.001(12) 0.005(12)
C24 0.050(12) 0.089(15) 0.045(12) 0.006(11) -0.021(10) 0.009(11)
C25 0.045(12) 0.080(14) 0.047(12) 0.019(11) -0.009(9) 0.019(10)
C26 0.056(14) 0.093(17) 0.090(18) 0.045(14) 0.009(12) 0.028(12)
C27 0.033(12) 0.12(2) 0.066(15) 0.021(14) 0.003(10) 0.016(12)
C28 0.054(14) 0.105(18) 0.070(16) 0.031(14) 0.005(11) 0.034(12)
C29 0.061(15) 0.098(18) 0.098(19) 0.040(15) 0.009(13) 0.035(13)
C30 0.057(14) 0.13(2) 0.055(14) 0.027(14) 0.005(10) 0.042(13)
C31 0.040(12) 0.095(17) 0.064(14) 0.010(12) 0.000(10) 0.000(11)
C32 0.086(18) 0.11(2) 0.072(18) -0.014(15) -0.020(14) 0.004(15)
C33 0.12(2) 0.10(2) 0.09(2) -0.011(17) -0.004(18) 0.026(18)
C34 0.13(3) 0.13(3) 0.09(2) -0.02(2) -0.05(2) -0.02(2)
C35 0.08(2) 0.19(4) 0.10(3) 0.03(2) -0.057(19) -0.02(2)
C36 0.077(18) 0.12(2) 0.09(2) 0.010(17) -0.023(15) 0.002(15)
C37 0.054(13) 0.087(15) 0.048(13) 0.009(11) 0.011(10) 0.003(11)
C38 0.09(2) 0.12(2) 0.072(18) 0.015(16) 0.047(15) 0.004(16)
C39 0.10(2) 0.13(2) 0.09(2) 0.023(18) 0.026(17) -0.020(18)
C40 0.11(2) 0.13(3) 0.09(2) 0.000(19) 0.043(19) 0.02(2)
C41 0.10(2) 0.12(2) 0.13(3) 0.03(2) 0.08(2) 0.045(19)
C42 0.062(16) 0.12(2) 0.09(2) -0.006(17) 0.014(14) 0.014(14)
C43 0.037(11) 0.047(11) 0.12(2) 0.021(12) 0.019(11) 0.016(9)
C44 0.065(16) 0.100(19) 0.15(3) 0.073(19) 0.034(15) 0.016(14)
C45 0.14(3) 0.066(16) 0.12(2) 0.051(16) 0.048(19) 0.030(16)
C46 0.12(2) 0.077(18) 0.13(3) 0.021(17) 0.024(19) 0.067(17)
C47 0.057(14) 0.071(15) 0.075(16) 0.002(12) 0.011(11) 0.012(11)
C48 0.041(11) 0.046(11) 0.071(14) -0.005(10) -0.012(9) -0.003(9)
C49 0.027(10) 0.074(13) 0.045(11) -0.001(9) 0.009(8) 0.013(9)
C50 0.055(14) 0.103(18) 0.067(15) 0.016(13) 0.021(11) 0.010(12)
C51 0.029(12) 0.13(2) 0.078(17) 0.013(15) 0.020(11) -0.012(12)
C52 0.054(15) 0.11(2) 0.11(2) 0.045(17) 0.037(14) 0.022(14)
C53 0.034(13) 0.14(2) 0.079(17) 0.044(15) -0.001(11) -0.005(12)
C54 0.039(12) 0.072(14) 0.073(15) -0.002(11) -0.005(10) -0.001(10)
C55 0.039(11) 0.077(14) 0.060(13) 0.016(11) 0.010(9) 0.013(10)
C56 0.056(13) 0.087(15) 0.036(12) -0.013(10) 0.008(9) 0.004(11)
C57 0.073(15) 0.096(17) 0.026(11) -0.011(11) 0.000(10) 0.006(13)
C58 0.063(15) 0.13(2) 0.048(14) 0.025(14) -0.002(11) 0.009(14)
C59 0.090(18) 0.090(17) 0.072(17) 0.027(14) 0.011(13) 0.039(14)
C60 0.048(12) 0.087(15) 0.046(12) 0.010(11) 0.019(9) 0.010(11)
C61 0.066(14) 0.067(13) 0.047(12) 0.001(10) 0.013(10) 0.027(11)
C62 0.055(13) 0.079(15) 0.046(12) 0.004(11) 0.012(9) 0.012(11)
C63 0.075(16) 0.082(17) 0.059(15) 0.001(12) 0.006(11) 0.002(13)
C64 0.14(2) 0.048(13) 0.083(18) 0.006(12) 0.042(17) 0.029(15)
C65 0.12(2) 0.11(2) 0.077(19) 0.023(16) 0.035(16) 0.027(18)
C66 0.077(17) 0.075(16) 0.101(19) 0.010(14) 0.042(14) 0.033(13)
C67 0.049(12) 0.060(12) 0.060(13) 0.011(10) 0.003(9) 0.028(10)
C68 0.063(15) 0.065(14) 0.13(2) 0.029(14) 0.026(14) 0.029(11)
C69 0.071(17) 0.097(19) 0.12(2) 0.016(16) 0.042(15) 0.034(15)
C70 0.07(2) 0.14(3) 0.14(3) 0.00(2) 0.053(18) 0.026(19)
C71 0.044(15) 0.11(2) 0.15(3) 0.01(2) 0.030(15) 0.012(14)
C72 0.036(11) 0.078(14) 0.075(15) 0.011(12) 0.014(10) 0.017(10)
C73 0.057(13) 0.060(12) 0.056(13) 0.015(10) -0.018(10) -0.003(10)
C74 0.080(16) 0.096(17) 0.049(14) 0.012(12) 0.013(11) 0.033(13)
C75 0.12(2) 0.12(2) 0.039(14) 0.023(14) 0.012(13) 0.028(17)
C76 0.16(3) 0.10(2) 0.045(15) 0.027(14) -0.025(15) 0.040(18)
C77 0.13(2) 0.069(16) 0.11(2) 0.017(16) -0.029(19) 0.043(16)
C78 0.100(18) 0.093(17) 0.058(14) 0.034(13) -0.006(12) 0.040(14)
C79 0.060(13) 0.056(12) 0.059(13) 0.005(10) -0.018(10) 0.021(10)
C80 0.051(12) 0.077(13) 0.025(10) 0.001(9) 0.007(8) 0.006(10)
C81 0.049(12) 0.081(15) 0.054(13) 0.017(11) -0.004(10) -0.002(10)
C82 0.056(14) 0.087(17) 0.069(16) -0.006(13) -0.019(11) -0.008(12)
C83 0.103(19) 0.059(14) 0.087(18) 0.016(13) -0.043(15) -0.020(13)
C84 0.075(15) 0.057(13) 0.076(16) 0.018(11) -0.021(12) 0.013(11)
C85 0.057(14) 0.053(13) 0.11(2) 0.013(13) -0.015(13) 0.021(10)
C86 0.11(2) 0.11(2) 0.11(2) 0.013(18) -0.021(17) 0.038(17)
C87 0.13(3) 0.13(3) 0.16(3) -0.01(2) -0.02(2) 0.11(2)
C88 0.11(2) 0.14(3) 0.19(3) 0.04(2) 0.02(2) 0.11(2)
C89 0.024(12) 0.10(2) 0.15(3) -0.005(18) 0.013(13) 0.004(12)
C90 0.051(15) 0.089(18) 0.13(2) 0.022(16) -0.006(14) 0.002(13)
C91 0.090(18) 0.087(17) 0.090(19) 0.008(15) -0.035(15) 0.037(14)
C92 0.10(2) 0.14(3) 0.056(17) 0.002(17) -0.021(14) 0.013(18)
C93 0.12(3) 0.13(3) 0.12(3) 0.01(2) 0.00(2) 0.01(2)
C94 0.16(3) 0.13(3) 0.10(3) 0.01(2) -0.07(2) 0.04(2)
C95 0.17(3) 0.15(3) 0.13(3) 0.02(3) -0.06(3) 0.07(3)
C96 0.15(3) 0.16(3) 0.07(2) -0.025(19) -0.047(19) 0.07(2)
C97 0.093(17) 0.057(13) 0.072(16) 0.020(12) 0.003(13) 0.034(12)
C98 0.10(2) 0.12(2) 0.11(2) 0.069(19) -0.009(16) 0.009(17)
C99 0.11(3) 0.13(3) 0.16(3) 0.08(2) 0.03(2) 0.00(2)
C100 0.055(18) 0.15(3) 0.16(3) 0.05(3) 0.003(19) -0.007(17)
C101 0.085(18) 0.049(13) 0.10(2) -0.001(13) 0.020(14) 0.014(12)
C102 0.067(14) 0.064(13) 0.061(14) 0.006(11) 0.007(11) 0.009(11)
C103 0.082(16) 0.031(10) 0.068(14) -0.009(9) 0.009(11) 0.003(10)
C104 0.063(13) 0.036(11) 0.080(15) -0.006(10) -0.002(11) 0.013(9)
C105 0.11(2) 0.057(15) 0.10(2) -0.029(14) 0.005(16) 0.022(14)
C106 0.11(2) 0.060(14) 0.12(2) 0.025(14) 0.039(16) 0.025(14)
C107 0.13(2) 0.061(15) 0.112(19) 0.010(14) 0.069(17) -0.005(14)
C108 0.059(15) 0.083(17) 0.092(18) 0.003(14) 0.036(13) 0.006(12)
C109 0.046(11) 0.048(11) 0.059(13) -0.005(9) 0.018(9) 0.022(9)
C110 0.043(12) 0.074(14) 0.064(14) -0.022(11) 0.008(10) 0.000(10)
C111 0.037(13) 0.11(2) 0.11(2) -0.008(16) 0.015(12) 0.002(12)
C112 0.063(16) 0.098(19) 0.11(2) -0.019(16) 0.049(15) 0.021(14)
C113 0.065(15) 0.068(14) 0.083(17) -0.014(12) 0.027(12) 0.002(11)
C114 0.038(13) 0.077(15) 0.11(2) 0.003(14) 0.025(12) -0.006(10)
C115 0.061(15) 0.102(18) 0.064(15) 0.008(13) 0.022(11) 0.032(13)
C116 0.103(19) 0.087(17) 0.12(2) 0.020(15) 0.043(16) 0.056(15)
C117 0.12(2) 0.086(18) 0.16(3) 0.018(17) 0.084(19) 0.060(17)
C118 0.14(3) 0.082(18) 0.078(18) 0.021(14) 0.058(18) 0.061(18)
C119 0.11(2) 0.080(18) 0.10(2) 0.026(16) 0.009(17) 0.016(15)
C120 0.09(2) 0.10(2) 0.072(17) -0.002(15) 0.026(14) 0.028(16)
C121 0.034(10) 0.073(13) 0.051(12) -0.015(10) 0.001(8) 0.015(9)
C122 0.048(12) 0.064(13) 0.079(16) -0.028(12) -0.001(11) 0.012(10)
C123 0.086(17) 0.063(15) 0.091(19) -0.044(13) -0.007(14) 0.013(13)
C124 0.070(16) 0.095(19) 0.083(18) -0.027(15) -0.008(13) 0.004(14)
C125 0.074(17) 0.10(2) 0.10(2) 0.002(17) -0.005(15) 0.035(14)
C126 0.048(13) 0.077(15) 0.072(15) 0.001(12) -0.007(11) 0.003(11)
C127 0.031(11) 0.063(13) 0.095(17) 0.017(12) 0.021(10) 0.011(9)
C128 0.052(14) 0.070(15) 0.11(2) -0.004(14) -0.010(13) 0.009(11)
C129 0.038(13) 0.11(2) 0.11(2) 0.037(16) -0.008(12) -0.010(12)
C130 0.051(14) 0.102(19) 0.12(2) 0.044(17) -0.014(13) 0.011(13)
C131 0.036(12) 0.081(16) 0.13(2) 0.003(15) -0.007(13) 0.006(11)
C132 0.042(12) 0.065(14) 0.111(19) 0.014(13) 0.011(12) 0.011(10)
C133 0.049(12) 0.081(14) 0.048(13) -0.018(11) -0.024(10) 0.022(10)
C134 0.078(16) 0.081(16) 0.069(16) -0.005(13) -0.005(12) 0.022(13)
C135 0.071(16) 0.13(2) 0.061(16) 0.008(15) -0.031(12) 0.032(15)
C136 0.067(15) 0.090(17) 0.088(19) -0.005(14) -0.007(13) 0.043(13)
C137 0.048(13) 0.109(19) 0.085(18) 0.020(15) 0.010(12) 0.035(12)
C138 0.078(15) 0.112(19) 0.038(12) 0.010(12) -0.014(10) 0.040(14)
C139 0.042(11) 0.062(12) 0.058(13) -0.020(10) -0.009(9) 0.017(9)
C140 0.046(11) 0.066(13) 0.049(12) -0.009(10) -0.010(9) 0.005(10)
C141 0.072(16) 0.063(14) 0.11(2) -0.001(14) -0.028(14) 0.013(12)
C142 0.071(16) 0.061(14) 0.10(2) -0.007(13) -0.021(14) 0.007(12)
C143 0.050(14) 0.075(16) 0.13(2) -0.031(15) -0.027(14) -0.003(12)
C144 0.048(13) 0.086(16) 0.080(16) 0.000(13) -0.022(11) 0.016(11)
C145 0.029(10) 0.088(15) 0.059(13) -0.008(11) -0.014(9) 0.018(9)
C146 0.059(14) 0.128(19) 0.064(15) -0.013(14) -0.005(10) 0.006(13)
C147 0.080(17) 0.14(2) 0.049(13) -0.003(14) -0.017(10) 0.010(15)
C148 0.048(14) 0.14(2) 0.056(15) 0.012(14) -0.003(11) 0.003(13)
C149 0.047(14) 0.17(3) 0.067(17) 0.029(17) -0.016(12) 0.003(15)
C150 0.052(13) 0.098(17) 0.043(12) 0.006(11) -0.003(10) 0.000(11)
C151 0.065(13) 0.085(14) 0.063(13) 0.025(11) 0.017(10) 0.018(11)
C152 0.098(18) 0.136(19) 0.122(19) 0.076(16) 0.010(15) 0.000(16)
C153 0.11(2) 0.18(2) 0.15(2) 0.07(2) 0.021(18) -0.005(19)
C154 0.10(2) 0.18(3) 0.10(2) 0.09(2) 0.023(16) 0.015(19)
C155 0.12(3) 0.11(2) 0.11(2) 0.051(18) 0.042(19) 0.021(18)
C156 0.079(17) 0.099(17) 0.12(2) 0.041(16) 0.021(15) 0.011(14)
C157 0.038(11) 0.087(14) 0.078(15) 0.028(12) 0.008(10) 0.009(10)
C158 0.047(13) 0.100(16) 0.101(18) 0.012(14) 0.033(12) 0.020(12)
C159 0.049(15) 0.120(19) 0.10(2) 0.020(16) -0.003(12) 0.027(13)
C160 0.052(16) 0.109(19) 0.14(3) 0.012(18) -0.005(16) 0.019(14)
C161 0.056(18) 0.14(3) 0.17(3) 0.05(2) 0.047(18) 0.015(17)
C162 0.062(17) 0.102(19) 0.10(2) 0.044(16) 0.027(13) 0.000(13)
C163 0.066(14) 0.067(13) 0.071(15) 0.011(11) 0.008(11) 0.011(11)
C164 0.073(17) 0.084(16) 0.12(2) 0.044(15) 0.051(15) 0.026(13)
C165 0.11(2) 0.10(2) 0.15(3) 0.04(2) 0.06(2) -0.001(18)
C166 0.14(3) 0.12(2) 0.10(2) 0.051(19) 0.05(2) -0.01(2)
C167 0.10(2) 0.13(3) 0.14(3) 0.05(2) 0.02(2) 0.014(19)
C168 0.085(17) 0.100(17) 0.060(15) 0.001(13) 0.042(13) -0.002(14)
C169 0.042(12) 0.075(14) 0.076(16) 0.027(12) 0.002(10) -0.006(10)
C170 0.050(13) 0.074(14) 0.078(15) 0.026(12) 0.029(11) 0.020(11)
C171 0.083(18) 0.085(17) 0.09(2) 0.021(15) 0.018(15) 0.021(14)
C172 0.072(16) 0.085(17) 0.11(2) 0.045(16) 0.018(15) 0.022(13)
C173 0.10(2) 0.11(2) 0.061(16) 0.026(15) 0.000(14) 0.015(17)
C174 0.078(16) 0.071(14) 0.065(15) 0.023(12) 0.006(12) 0.016(12)
C175 0.040(13) 0.091(18) 0.10(2) -0.030(15) 0.013(12) -0.007(12)
C176 0.071(18) 0.080(18) 0.12(2) -0.016(17) 0.007(16) 0.008(14)
C177 0.11(3) 0.10(2) 0.13(3) -0.03(2) 0.03(2) -0.01(2)
C178 0.15(4) 0.09(2) 0.16(4) 0.00(2) -0.03(3) -0.01(2)
C179 0.11(3) 0.08(3) 0.30(6) 0.03(3) 0.01(3) 0.00(2)
C180 0.12(3) 0.09(2) 0.19(4) -0.04(2) 0.05(2) 0.007(19)
C181 0.038(11) 0.063(13) 0.076(15) -0.011(11) -0.003(10) 0.011(9)
C182 0.059(14) 0.062(14) 0.12(2) 0.009(13) 0.039(13) 0.009(11)
C183 0.10(2) 0.047(13) 0.13(2) 0.009(14) 0.021(17) 0.006(13)
C184 0.085(18) 0.089(19) 0.089(19) -0.015(15) 0.009(14) 0.045(15)
C185 0.054(13) 0.068(14) 0.073(15) -0.008(12) 0.001(11) 0.021(11)
C186 0.055(12) 0.065(13) 0.041(11) -0.001(9) -0.018(9) 0.016(10)
C187 0.048(12) 0.104(17) 0.027(10) 0.007(11) -0.014(8) -0.005(12)
C188 0.060(14) 0.074(15) 0.053(13) -0.016(11) -0.026(10) 0.005(11)
C189 0.071(17) 0.10(2) 0.083(18) 0.011(15) -0.034(14) -0.015(14)
C190 0.11(2) 0.071(15) 0.052(14) 0.001(12) -0.011(13) 0.029(15)
C191 0.073(17) 0.13(2) 0.042(13) 0.002(14) 0.014(11) 0.039(16)
C192 0.078(17) 0.102(19) 0.038(13) -0.022(12) 0.008(11) 0.002(14)
C193 0.016(9) 0.087(14) 0.096(16) 0.024(12) 0.005(9) 0.017(9)
C194 0.039(12) 0.088(16) 0.17(2) 0.008(16) -0.007(14) 0.003(11)
C195 0.054(15) 0.100(19) 0.18(3) 0.022(19) -0.014(16) 0.001(13)
C196 0.046(15) 0.11(2) 0.18(3) 0.00(2) -0.023(17) 0.021(15)
C197 0.028(12) 0.108(19) 0.093(18) 0.021(15) -0.006(11) 0.021(11)
C198 0.036(12) 0.068(14) 0.111(19) 0.015(13) 0.001(11) -0.006(10)
C199 0.18(2) 0.161(19) 0.135(15) 0.088(15) 0.033(17) 0.072(17)
C200 0.26(3) 0.23(3) 0.14(2) 0.06(2) 0.06(2) 0.09(2)
C201 0.27(3) 0.26(3) 0.149(19) 0.06(2) 0.04(2) 0.09(3)
C202 0.26(3) 0.29(3) 0.21(3) 0.08(3) 0.01(2) 0.07(3)
C205 0.153(19) 0.19(2) 0.090(13) 0.038(15) 0.020(15) 0.075(16)
C210 0.23(2) 0.22(3) 0.16(2) 0.07(2) 0.05(2) 0.142(19)
C211 0.091(17) 0.055(14) 0.088(18) -0.029(13) -0.033(14) -0.001(12)
C212 0.058(13) 0.080(14) 0.035(11) -0.014(10) -0.006(9) -0.006(10)
C213 0.063(13) 0.063(13) 0.047(12) -0.002(10) -0.003(9) 0.016(10)
C214 0.075(14) 0.062(12) 0.034(11) 0.001(9) -0.003(9) 0.015(10)
C216 0.112(18) 0.061(13) 0.085(14) 0.006(12) 0.002(14) -0.004(13)
C218 0.124(19) 0.113(18) 0.078(13) 0.067(12) 0.019(13) 0.050(15)
C219 0.109(19) 0.053(13) 0.077(16) 0.017(12) 0.015(14) 0.035(12)
C220 0.060(13) 0.053(12) 0.050(12) -0.010(9) 0.013(9) -0.011(9)

loop_
_atom_type_symbol
_atom_type_description
_atom_type_scat_dispersion_real
_atom_type_scat_dispersion_imag
_atom_type_scat_source
C C 0.0181 0.0091 'International Tables Vol C Tables 4.2.6.8 and 6.1.1.4'
H H 0.0000 0.0000 'International Tables Vol C Tables 4.2.6.8 and 6.1.1.4'
P P 0.2955 0.4335 'International Tables Vol C Tables 4.2.6.8 and 6.1.1.4'
S S 0.3331 0.5567 'International Tables Vol C Tables 4.2.6.8 and 6.1.1.4'
Cl Cl 0.3639 0.7018 'International Tables Vol C Tables 4.2.6.8 and 6.1.1.4'
Au Au -4.4197 7.2980 'International Tables Vol C Tables 4.2.6.8 and 6.1.1.4'
Br Br -0.6763 1.2805 'International Tables Vol C Tables 4.2.6.8 and 6.1.1.4'

loop_
_geom_angle_atom_site_label_1
_geom_angle_atom_site_label_2
_geom_angle_atom_site_label_3
_geom_angle
S1 Au1 Au19 171.52(11)
S1 Au1 Au16 113.57(11)
Au19 Au1 Au16 59.73(2)
S1 Au1 Au2 121.68(11)
Au19 Au1 Au2 59.58(2)
Au16 Au1 Au2 108.52(3)
S1 Au1 Au22 125.17(10)
Au19 Au1 Au22 58.15(2)
Au16 Au1 Au22 63.96(3)
Au2 Au1 Au22 108.70(3)
S1 Au1 Au3 51.64(10)
Au19 Au1 Au3 121.12(3)
Au16 Au1 Au3 89.88(3)
Au2 Au1 Au3 91.29(3)
Au22 Au1 Au3 150.73(4)
S1 Au1 Au17 131.78(11)
Au19 Au1 Au17 56.60(2)
Au16 Au1 Au17 109.97(3)
Au2 Au1 Au17 58.79(2)
Au22 Au1 Au17 59.98(2)
Au3 Au1 Au17 147.69(3)
S5 Au2 Au19 169.45(11)
S5 Au2 Au10 122.17(11)
Au19 Au2 Au10 59.70(2)
S5 Au2 Au1 112.14(11)
Au19 Au2 Au1 59.13(2)
Au10 Au2 Au1 107.55(3)
S5 Au2 Au17 125.24(11)
Au19 Au2 Au17 58.22(2)
Au10 Au2 Au17 109.29(3)
Au1 Au2 Au17 63.92(2)
S5 Au2 Au9 51.99(11)
Au19 Au2 Au9 119.37(3)
Au10 Au2 Au9 89.62(3)
Au1 Au2 Au9 88.95(3)
Au17 Au2 Au9 150.25(3)
S5 Au2 Au4 134.22(11)
Au19 Au2 Au4 56.27(2)
Au10 Au2 Au4 59.21(2)
Au1 Au2 Au4 109.36(3)
Au17 Au2 Au4 60.17(2)
Au9 Au2 Au4 147.04(3)
S1 Au3 Au15 170.38(10)
S1 Au3 Au13 114.24(11)
Au15 Au3 Au13 59.50(3)
S1 Au3 Au9 119.98(11)
Au15 Au3 Au9 59.14(2)
Au13 Au3 Au9 107.33(3)
S1 Au3 Au20 127.84(10)
Au15 Au3 Au20 57.74(2)
Au13 Au3 Au20 63.97(3)
Au9 Au3 Au20 108.42(3)
S1 Au3 Au1 51.81(9)
Au15 Au3 Au1 119.16(3)
Au13 Au3 Au1 89.81(3)
Au9 Au3 Au1 88.55(3)
Au20 Au3 Au1 151.76(4)
S1 Au3 Au14 131.82(11)
Au15 Au3 Au14 57.08(2)
Au13 Au3 Au14 110.34(3)
Au9 Au3 Au14 59.50(2)
Au20 Au3 Au14 60.03(3)
Au1 Au3 Au14 145.68(4)
P6 Au4 Au19 177.65(14)
P6 Au4 Au10 122.56(13)
Au19 Au4 Au10 59.47(2)
P6 Au4 Au12 123.85(14)
Au19 Au4 Au12 57.80(2)
Au10 Au4 Au12 62.43(3)
P6 Au4 Au17 119.88(14)
Au19 Au4 Au17 57.83(2)
Au10 Au4 Au17 105.65(3)
Au12 Au4 Au17 108.68(3)
P6 Au4 Au18 120.82(13)
Au19 Au4 Au18 58.03(2)
Au10 Au4 Au18 110.78(3)
Au12 Au4 Au18 61.23(3)
Au17 Au4 Au18 61.01(2)
P6 Au4 Au2 121.83(14)
Au19 Au4 Au2 57.81(2)
Au10 Au4 Au2 57.18(2)
Au12 Au4 Au2 106.68(3)
Au17 Au4 Au2 57.81(2)
Au18 Au4 Au2 107.05(3)
S3 Au5 Au19 170.78(12)
S3 Au5 Au10 112.86(12)
Au19 Au5 Au10 59.54(3)
S3 Au5 Au16 122.50(11)
Au19 Au5 Au16 59.30(2)
Au10 Au5 Au16 107.96(3)
S3 Au5 Au12 125.05(10)
Au19 Au5 Au12 58.04(2)
Au10 Au5 Au12 63.93(3)
Au16 Au5 Au12 108.48(3)
S3 Au5 Au6 52.05(10)
Au19 Au5 Au6 120.52(3)
Au10 Au5 Au6 90.56(3)
Au16 Au5 Au6 89.93(3)
Au12 Au5 Au6 151.84(4)
S3 Au5 Au23 133.07(12)
Au19 Au5 Au23 56.11(2)
Au10 Au5 Au23 109.43(3)
Au16 Au5 Au23 58.67(2)
Au12 Au5 Au23 59.81(2)
Au6 Au5 Au23 146.33(3)
S3 Au6 Au15 170.34(12)
S3 Au6 Au13 122.97(11)
Au15 Au6 Au13 59.53(2)
S3 Au6 Au8 112.25(12)
Au15 Au6 Au8 59.46(3)
Au13 Au6 Au8 108.15(3)
S3 Au6 Au7 124.43(11)
Au15 Au6 Au7 57.91(2)
Au13 Au6 Au7 109.24(3)
Au8 Au6 Au7 62.55(3)
S3 Au6 Au5 52.39(11)
Au15 Au6 Au5 120.13(3)
Au13 Au6 Au5 90.35(3)
Au8 Au6 Au5 89.68(3)
Au7 Au6 Au5 149.55(4)
S3 Au6 Au21 133.17(12)
Au15 Au6 Au21 56.48(2)
Au13 Au6 Au21 59.79(2)
Au8 Au6 Au21 109.19(3)
Au7 Au6 Au21 60.17(3)
Au5 Au6 Au21 148.08(3)
P5 Au7 Au15 177.90(13)
P5 Au7 Au6 122.95(12)
Au15 Au7 Au6 59.15(2)
P5 Au7 Au11 120.79(14)
Au15 Au7 Au11 57.53(3)
Au6 Au7 Au11 106.26(3)
P5 Au7 Au21 123.20(15)
Au15 Au7 Au21 57.43(3)
Au6 Au7 Au21 61.88(3)
Au11 Au7 Au21 107.32(3)
P5 Au7 Au8 122.49(13)
Au15 Au7 Au8 58.17(2)
Au6 Au7 Au8 57.82(3)
Au11 Au7 Au8 58.98(3)
Au21 Au7 Au8 106.86(3)
P5 Au7 Au24 120.73(12)
Au15 Au7 Au24 57.54(2)
Au6 Au7 Au24 109.54(3)
Au11 Au7 Au24 59.96(3)
Au21 Au7 Au24 60.19(3)
Au8 Au7 Au24 107.15(3)
S4 Au8 Au15 171.10(11)
S4 Au8 Au9 113.63(12)
Au15 Au8 Au9 59.36(2)
S4 Au8 Au6 121.76(13)
Au15 Au8 Au6 59.38(3)
Au9 Au8 Au6 107.70(3)
S4 Au8 Au11 126.02(12)
Au15 Au8 Au11 57.44(2)
Au9 Au8 Au11 63.33(2)
Au6 Au8 Au11 108.38(3)
S4 Au8 Au10 52.15(10)
Au15 Au8 Au10 120.26(3)
Au9 Au8 Au10 89.81(3)
Au6 Au8 Au10 90.18(3)
Au11 Au8 Au10 150.66(4)
S4 Au8 Au7 131.89(11)
Au15 Au8 Au7 56.90(2)
Au9 Au8 Au7 109.78(3)
Au6 Au8 Au7 59.62(3)
Au11 Au8 Au7 59.79(3)
Au10 Au8 Au7 147.43(4)
S5 Au9 Au15 170.95(11)
S5 Au9 Au8 122.15(11)
Au15 Au9 Au8 59.72(3)
S5 Au9 Au3 113.37(11)
Au15 Au9 Au3 59.19(2)
Au8 Au9 Au3 108.31(3)
S5 Au9 Au14 124.66(11)
Au15 Au9 Au14 58.15(2)
Au8 Au9 Au14 109.38(3)
Au3 Au9 Au14 62.58(3)
S5 Au9 Au2 51.75(10)
Au15 Au9 Au2 120.98(3)
Au8 Au9 Au2 90.19(3)
Au3 Au9 Au2 91.21(3)
Au14 Au9 Au2 150.80(3)
S5 Au9 Au11 132.70(11)
Au15 Au9 Au11 56.32(2)
Au8 Au9 Au11 59.71(2)
Au3 Au9 Au11 108.67(3)
Au14 Au9 Au11 59.91(2)
Au2 Au9 Au11 147.56(3)
S4 Au10 Au19 170.98(11)
S4 Au10 Au2 113.63(12)
Au19 Au10 Au2 59.55(2)
S4 Au10 Au5 121.14(13)
Au19 Au10 Au5 59.65(3)
Au2 Au10 Au5 108.35(3)
S4 Au10 Au4 126.25(12)
Au19 Au10 Au4 57.69(2)
Au2 Au10 Au4 63.61(3)
Au5 Au10 Au4 108.51(3)
S4 Au10 Au8 52.04(10)
Au19 Au10 Au8 120.12(3)
Au2 Au10 Au8 90.37(3)
Au5 Au10 Au8 89.57(3)
Au4 Au10 Au8 151.64(4)
S4 Au10 Au12 132.43(11)
Au19 Au10 Au12 56.39(2)
Au2 Au10 Au12 109.61(3)
Au5 Au10 Au12 58.89(3)
Au4 Au10 Au12 59.82(3)
Au8 Au10 Au12 146.30(4)
P7 Au11 Au15 179.48(14)
P7 Au11 Au8 121.05(13)
Au15 Au11 Au8 59.11(2)
P7 Au11 Au7 121.68(13)
Au15 Au11 Au7 57.90(3)
Au8 Au11 Au7 61.23(3)
P7 Au11 Au14 122.31(14)
Au15 Au11 Au14 57.90(2)
Au8 Au11 Au14 105.66(3)
Au7 Au11 Au14 109.19(3)
P7 Au11 Au24 121.33(13)
Au15 Au11 Au24 58.27(3)
Au8 Au11 Au24 110.27(3)
Au7 Au11 Au24 61.67(3)
Au14 Au11 Au24 61.51(3)
P7 Au11 Au9 122.92(13)
Au15 Au11 Au9 57.59(2)
Au8 Au11 Au9 56.97(2)
Au7 Au11 Au9 105.93(3)
Au14 Au11 Au9 58.17(2)
Au24 Au11 Au9 107.52(3)
P2 Au12 Au19 178.72(16)
P2 Au12 Au5 121.69(13)
Au19 Au12 Au5 59.42(2)
P2 Au12 Au23 123.53(16)
Au19 Au12 Au23 57.35(2)
Au5 Au12 Au23 62.29(3)
P2 Au12 Au4 121.45(16)
Au19 Au12 Au4 57.31(2)
Au5 Au12 Au4 105.37(3)
Au23 Au12 Au4 107.66(3)
P2 Au12 Au10 122.25(14)
Au19 Au12 Au10 57.58(2)
Au5 Au12 Au10 57.18(3)
Au23 Au12 Au10 106.17(3)
Au4 Au12 Au10 57.76(2)
P2 Au12 Au18 121.86(12)
Au19 Au12 Au18 57.49(2)
Au5 Au12 Au18 110.35(3)
Au23 Au12 Au18 60.98(3)
Au4 Au12 Au18 60.17(3)
Au10 Au12 Au18 106.26(3)
S2 Au13 Au15 170.86(11)
S2 Au13 Au6 113.45(11)
Au15 Au13 Au6 59.69(2)
S2 Au13 Au3 121.36(11)
Au15 Au13 Au3 59.43(3)
Au6 Au13 Au3 108.51(3)
S2 Au13 Au21 126.29(11)
Au15 Au13 Au21 57.72(3)
Au6 Au13 Au21 63.37(2)
Au3 Au13 Au21 108.32(3)
S2 Au13 Au16 51.97(11)
Au15 Au13 Au16 120.02(3)
Au6 Au13 Au16 90.07(3)
Au3 Au13 Au16 90.12(3)
Au21 Au13 Au16 151.09(3)
S2 Au13 Au20 132.84(11)
Au15 Au13 Au20 56.11(2)
Au6 Au13 Au20 109.08(3)
Au3 Au13 Au20 59.19(2)
Au21 Au13 Au20 59.22(2)
Au16 Au13 Au20 147.35(3)
P8 Au14 Au15 177.50(15)
P8 Au14 Au9 123.71(14)
Au15 Au14 Au9 58.77(2)
P8 Au14 Au20 120.47(15)
Au15 Au14 Au20 57.39(2)
Au9 Au14 Au20 105.92(3)
P8 Au14 Au11 123.76(14)
Au15 Au14 Au11 57.20(2)
Au9 Au14 Au11 61.92(2)
Au20 Au14 Au11 106.79(3)
P8 Au14 Au3 122.79(12)
Au15 Au14 Au3 57.72(2)
Au9 Au14 Au3 57.92(2)
Au20 Au14 Au3 58.55(2)
Au11 Au14 Au3 106.64(3)
P8 Au14 Au24 120.68(13)
Au15 Au14 Au24 57.41(2)
Au9 Au14 Au24 109.06(3)
Au20 Au14 Au24 59.78(3)
Au11 Au14 Au24 59.73(3)
Au3 Au14 Au24 106.49(3)
Au11 Au15 Au20 119.33(3)
Au11 Au15 Au21 119.69(3)
Au20 Au15 Au21 64.67(3)
Au11 Au15 Au7 64.57(3)
Au20 Au15 Au7 120.33(3)
Au21 Au15 Au7 65.11(3)
Au11 Au15 Au14 64.90(3)
Au20 Au15 Au14 64.68(3)
Au21 Au15 Au14 120.52(3)
Au7 Au15 Au14 120.94(3)
Au11 Au15 Au9 66.09(3)
Au20 Au15 Au9 115.20(3)
Au21 Au15 Au9 173.84(3)
Au7 Au15 Au9 118.14(3)
Au14 Au15 Au9 63.08(3)
Au11 Au15 Au3 119.20(3)
Au20 Au15 Au3 63.32(2)
Au21 Au15 Au3 114.45(3)
Au7 Au15 Au3 173.51(3)
Au14 Au15 Au3 65.20(3)
Au9 Au15 Au3 61.67(3)
Au11 Au15 Au13 173.89(3)
Au20 Au15 Au13 66.58(3)
Au21 Au15 Au13 63.44(3)
Au7 Au15 Au13 114.56(3)
Au14 Au15 Au13 118.80(3)
Au9 Au15 Au13 110.60(3)
Au3 Au15 Au13 61.07(3)
Au11 Au15 Au6 114.91(3)
Au20 Au15 Au6 119.06(4)
Au21 Au15 Au6 65.83(3)
Au7 Au15 Au6 62.95(3)
Au14 Au15 Au6 173.23(3)
Au9 Au15 Au6 110.38(3)
Au3 Au15 Au6 110.73(3)
Au13 Au15 Au6 60.78(3)
Au11 Au15 Au8 63.45(3)
Au20 Au15 Au8 174.55(3)
Au21 Au15 Au8 118.71(3)
Au7 Au15 Au8 64.94(3)
Au14 Au15 Au8 114.53(4)
Au9 Au15 Au8 60.93(3)
Au3 Au15 Au8 111.30(3)
Au13 Au15 Au8 110.52(3)
Au6 Au15 Au8 61.15(3)
Au11 Au15 Au24 65.20(3)
Au20 Au15 Au24 65.11(3)
Au21 Au15 Au24 65.64(3)
Au7 Au15 Au24 66.29(3)
Au14 Au15 Au24 66.22(3)
Au9 Au15 Au24 120.23(3)
Au3 Au15 Au24 119.81(3)
Au13 Au15 Au24 120.42(3)
Au6 Au15 Au24 120.23(3)
Au8 Au15 Au24 119.89(3)
S2 Au16 Au19 171.08(11)
S2 Au16 Au1 122.08(11)
Au19 Au16 Au1 59.30(2)
S2 Au16 Au5 113.20(11)
Au19 Au16 Au5 59.60(2)
Au1 Au16 Au5 107.61(3)
S2 Au16 Au23 125.33(11)
Au19 Au16 Au23 57.87(2)
Au1 Au16 Au23 108.81(3)
Au5 Au16 Au23 63.68(2)
S2 Au16 Au13 52.09(11)
Au19 Au16 Au13 120.46(3)
Au1 Au16 Au13 90.18(3)
Au5 Au16 Au13 89.65(3)
Au23 Au16 Au13 150.61(3)
S2 Au16 Au22 132.40(11)
Au19 Au16 Au22 56.45(2)
Au1 Au16 Au22 59.25(2)
Au5 Au16 Au22 109.86(3)
Au23 Au16 Au22 60.22(2)
Au13 Au16 Au22 147.13(3)
P3 Au17 Au19 178.58(12)
P3 Au17 Au2 120.95(12)
Au19 Au17 Au2 59.19(2)
P3 Au17 Au4 124.22(12)
Au19 Au17 Au4 57.19(2)
Au2 Au17 Au4 62.03(2)
P3 Au17 Au22 121.43(13)
Au19 Au17 Au22 57.52(2)
Au2 Au17 Au22 105.70(3)
Au4 Au17 Au22 107.47(3)
P3 Au17 Au18 123.09(12)
Au19 Au17 Au18 57.53(2)
Au2 Au17 Au18 109.72(3)
Au4 Au17 Au18 60.18(2)
Au22 Au17 Au18 60.59(3)
P3 Au17 Au1 121.64(12)
Au19 Au17 Au1 57.09(2)
Au2 Au17 Au1 57.29(2)
Au4 Au17 Au1 105.75(3)
Au22 Au17 Au1 57.86(2)
Au18 Au17 Au1 106.18(3)
Cl2 Au18 Br2 5.2(19)
Cl2 Au18 Au19 175.9(16)
Br2 Au18 Au19 178.2(3)
Cl2 Au18 Au4 127.0(14)
Br2 Au18 Au4 123.8(2)
Au19 Au18 Au4 56.38(2)
Cl2 Au18 Au22 121.9(13)
Br2 Au18 Au22 122.28(16)
Au19 Au18 Au22 56.54(2)
Au4 Au18 Au22 104.98(3)
Cl2 Au18 Au17 126.7(16)
Br2 Au18 Au17 121.8(3)
Au19 Au18 Au17 56.52(2)
Au4 Au18 Au17 58.81(2)
Au22 Au18 Au17 58.77(2)
Cl2 Au18 Au12 122.5(15)
Br2 Au18 Au12 125.4(2)
Au19 Au18 Au12 56.35(2)
Au4 Au18 Au12 58.60(3)
Au22 Au18 Au12 104.75(3)
Au17 Au18 Au12 104.92(3)
Cl2 Au18 Au23 119.9(16)
Br2 Au18 Au23 125.0(3)
Au19 Au18 Au23 55.94(2)
Au4 Au18 Au23 104.17(3)
Au22 Au18 Au23 58.66(2)
Au17 Au18 Au23 104.59(3)
Au12 Au18 Au23 58.09(3)
Au23 Au19 Au4 120.40(3)
Au23 Au19 Au12 64.72(3)
Au4 Au19 Au12 64.89(3)
Au23 Au19 Au22 65.23(3)
Au4 Au19 Au22 120.39(3)
Au12 Au19 Au22 120.55(3)
Au23 Au19 Au17 121.08(3)
Au4 Au19 Au17 64.99(3)
Au12 Au19 Au17 120.83(3)
Au22 Au19 Au17 64.96(3)
Au23 Au19 Au1 114.17(3)
Au4 Au19 Au1 119.70(3)
Au12 Au19 Au1 172.60(3)
Au22 Au19 Au1 63.16(2)
Au17 Au19 Au1 66.30(3)
Au23 Au19 Au16 62.57(3)
Au4 Au19 Au16 173.25(3)
Au12 Au19 Au16 113.73(3)
Au22 Au19 Au16 66.23(3)
Au17 Au19 Au16 119.49(3)
Au1 Au19 Au16 60.97(3)
Au23 Au19 Au2 173.32(3)
Au4 Au19 Au2 65.92(3)
Au12 Au19 Au2 119.07(3)
Au22 Au19 Au2 114.27(3)
Au17 Au19 Au2 62.60(3)
Au1 Au19 Au2 61.29(3)
Au16 Au19 Au2 110.90(3)
Au23 Au19 Au18 66.43(3)
Au4 Au19 Au18 65.59(3)
Au12 Au19 Au18 66.16(3)
Au22 Au19 Au18 65.90(3)
Au17 Au19 Au18 65.94(3)
Au1 Au19 Au18 120.62(3)
Au16 Au19 Au18 120.42(3)
Au2 Au19 Au18 119.84(3)
Au23 Au19 Au10 119.11(3)
Au4 Au19 Au10 62.84(3)
Au12 Au19 Au10 66.03(3)
Au22 Au19 Au10 173.23(3)
Au17 Au19 Au10 113.84(3)
Au1 Au19 Au10 110.11(3)
Au16 Au19 Au10 110.44(3)
Au2 Au19 Au10 60.75(3)
Au18 Au19 Au10 120.19(3)
Au23 Au19 Au5 65.93(3)
Au4 Au19 Au5 113.76(3)
Au12 Au19 Au5 62.54(3)
Au22 Au19 Au5 119.71(3)
Au17 Au19 Au5 172.81(3)
Au1 Au19 Au5 110.14(3)
Au16 Au19 Au5 61.10(3)
Au2 Au19 Au5 110.26(3)
Au18 Au19 Au5 120.52(3)
Au10 Au19 Au5 60.81(3)
P4 Au20 Au15 177.69(14)
P4 Au20 Au3 122.65(12)
Au15 Au20 Au3 58.94(2)
P4 Au20 Au21 119.96(14)
Au15 Au20 Au21 57.74(3)
Au3 Au20 Au21 105.56(3)
P4 Au20 Au14 124.10(15)
Au15 Au20 Au14 57.93(3)
Au3 Au20 Au14 61.42(3)
Au21 Au20 Au14 108.82(3)
P4 Au20 Au24 121.25(12)
Au15 Au20 Au24 58.23(2)
Au3 Au20 Au24 110.18(3)
Au21 Au20 Au24 61.01(3)
Au14 Au20 Au24 61.59(3)
P4 Au20 Au13 121.74(14)
Au15 Au20 Au13 57.31(2)
Au3 Au20 Au13 56.84(2)
Au21 Au20 Au13 58.26(2)
Au14 Au20 Au13 105.87(3)
Au24 Au20 Au13 107.14(3)
P10 Au21 Au15 179.92(17)
P10 Au21 Au13 121.23(15)
Au15 Au21 Au13 58.84(3)
P10 Au21 Au20 122.38(14)
Au15 Au21 Au20 57.59(2)
Au13 Au21 Au20 62.51(2)
P10 Au21 Au7 122.52(15)
Au15 Au21 Au7 57.46(3)
Au13 Au21 Au7 104.99(3)
Au20 Au21 Au7 107.85(3)
P10 Au21 Au24 122.04(15)
Au15 Au21 Au24 57.88(3)
Au13 Au21 Au24 109.83(3)
Au20 Au21 Au24 60.19(3)
Au7 Au21 Au24 61.09(3)
P10 Au21 Au6 122.38(14)
Au15 Au21 Au6 57.69(2)
Au13 Au21 Au6 56.84(2)
Au20 Au21 Au6 106.59(3)
Au7 Au21 Au6 57.95(2)
Au24 Au21 Au6 107.15(3)
P1 Au22 Au19 178.53(12)
P1 Au22 Au1 122.76(12)
Au19 Au22 Au1 58.68(2)
P1 Au22 Au23 122.08(13)
Au19 Au22 Au23 57.03(2)
Au1 Au22 Au23 104.29(3)
P1 Au22 Au17 122.58(14)
Au19 Au22 Au17 57.52(2)
Au1 Au22 Au17 62.16(2)
Au23 Au22 Au17 107.73(3)
P1 Au22 Au18 121.08(12)
Au19 Au22 Au18 57.55(2)
Au1 Au22 Au18 109.58(3)
Au23 Au22 Au18 60.83(3)
Au17 Au22 Au18 60.64(3)
P1 Au22 Au16 123.45(13)
Au19 Au22 Au16 57.33(2)
Au1 Au22 Au16 56.79(2)
Au23 Au22 Au16 57.20(2)
Au17 Au22 Au16 106.13(3)
Au18 Au22 Au16 106.31(3)
P9 Au23 Au19 178.51(14)
P9 Au23 Au16 121.91(13)
Au19 Au23 Au16 59.56(2)
P9 Au23 Au12 120.83(14)
Au19 Au23 Au12 57.92(2)
Au16 Au23 Au12 106.04(3)
P9 Au23 Au22 122.84(13)
Au19 Au23 Au22 57.74(2)
Au16 Au23 Au22 62.58(2)
Au12 Au23 Au22 108.44(3)
P9 Au23 Au5 122.36(13)
Au19 Au23 Au5 57.97(2)
Au16 Au23 Au5 57.65(2)
Au12 Au23 Au5 57.90(2)
Au22 Au23 Au5 107.05(3)
P9 Au23 Au18 121.22(13)
Au19 Au23 Au18 57.63(2)
Au16 Au23 Au18 110.30(3)
Au12 Au23 Au18 60.93(3)
Au22 Au23 Au18 60.51(3)
Au5 Au23 Au18 106.86(3)
Br1 Au24 Cl1 1.5(7)
Br1 Au24 Au15 178.3(2)
Cl1 Au24 Au15 177.2(4)
Br1 Au24 Au20 123.9(2)
Cl1 Au24 Au20 125.4(5)
Au15 Au24 Au20 56.65(2)
Br1 Au24 Au11 122.1(2)
Cl1 Au24 Au11 120.7(5)
Au15 Au24 Au11 56.53(2)
Au20 Au24 Au11 105.11(3)
Br1 Au24 Au21 125.2(2)
Cl1 Au24 Au21 126.0(4)
Au15 Au24 Au21 56.47(3)
Au20 Au24 Au21 58.81(3)
Au11 Au24 Au21 104.91(3)
Br1 Au24 Au7 124.2(2)
Cl1 Au24 Au7 123.2(5)
Au15 Au24 Au7 56.18(2)
Au20 Au24 Au7 104.91(3)
Au11 Au24 Au7 58.37(3)
Au21 Au24 Au7 58.72(3)
Br1 Au24 Au14 122.3(2)
Cl1 Au24 Au14 122.4(4)
Au15 Au24 Au14 56.38(2)
Au20 Au24 Au14 58.63(3)
Au11 Au24 Au14 58.75(3)
Au21 Au24 Au14 104.80(3)
Au7 Au24 Au14 104.49(3)
C49 P1 C61 103.9(7)
C49 P1 C55 105.5(7)
C61 P1 C55 100.6(7)
C49 P1 Au22 114.1(5)
C61 P1 Au22 117.3(6)
C55 P1 Au22 113.7(5)
C13 P2 C1 107.0(8)
C13 P2 C7 104.2(8)
C1 P2 C7 102.5(8)
C13 P2 Au12 111.5(5)
C1 P2 Au12 114.5(5)
C7 P2 Au12 116.2(6)
C73 P3 C67 103.7(7)
C73 P3 C79 101.2(7)
C67 P3 C79 107.9(7)
C73 P3 Au17 117.2(5)
C67 P3 Au17 112.9(5)
C79 P3 Au17 112.8(5)
C145 P4 C133 108.2(7)
C145 P4 C139 103.4(7)
C133 P4 C139 103.9(7)
C145 P4 Au20 111.9(4)
C133 P4 Au20 113.5(4)
C139 P4 Au20 115.1(5)
C121 P5 C109 107.9(7)
C121 P5 C103 101.5(7)
C109 P5 C103 105.1(7)
C121 P5 Au7 114.8(4)
C109 P5 Au7 112.5(4)
C103 P5 Au7 114.0(5)
C31 P6 C19 102.4(8)
C31 P6 C25 104.8(8)
C19 P6 C25 106.9(8)
C31 P6 Au4 117.4(7)
C19 P6 Au4 112.8(5)
C25 P6 Au4 111.6(5)
C169 P7 C157 107.2(8)
C169 P7 C115 104.0(8)
C157 P7 C115 104.7(8)
C169 P7 Au11 111.4(5)
C157 P7 Au11 114.2(5)
C115 P7 Au11 114.5(6)
C163 P8 C181 101.4(8)
C163 P8 C127 103.5(8)
C181 P8 C127 108.1(7)
C163 P8 Au14 115.8(6)
C181 P8 Au14 113.9(5)
C127 P8 Au14 113.0(5)
C43 P9 C37 101.6(9)
C43 P9 C193 108.2(6)
C37 P9 C193 103.9(6)
C43 P9 Au23 114.0(5)
C37 P9 Au23 115.9(6)
C193 P9 Au23 112.2(5)
C91 P10 C97 103.6(10)
C91 P10 C85 103.9(9)
C97 P10 C85 106.8(8)
C91 P10 Au21 116.0(7)
C97 P10 Au21 112.7(5)
C85 P10 Au21 112.8(7)
C214 S1 Au3 106.2(6)
C214 S1 Au1 103.3(6)
Au3 S1 Au1 76.56(11)
C216 S2 Au16 102.4(8)
C216 S2 Au13 101.1(8)
Au16 S2 Au13 75.94(14)
C212 S3 Au6 101.8(6)
C212 S3 Au5 104.0(7)
Au6 S3 Au5 75.55(13)
C218 S4 Au8 102.7(8)
C218 S4 Au10 104.8(8)
Au8 S4 Au10 75.81(13)
C220 S5 Au2 104.3(6)
C220 S5 Au9 101.3(7)
Au2 S5 Au9 76.26(14)
C6 C1 C2 119.8(8)
C6 C1 P2 117.3(10)
C2 C1 P2 122.9(11)
C3 C2 C1 120.0(9)
C3 C2 H2A 120.0
C1 C2 H2A 120.0
C1 C6 C5 120.0(8)
C1 C6 H6A 120.0
C5 C6 H6A 120.0
C4 C5 C6 120.0(9)
C4 C5 H5A 120.0
C6 C5 H5A 120.0
C3 C4 C5 120.0(9)
C3 C4 H4A 120.0
C5 C4 H4A 120.0
C2 C3 C4 120.2(9)
C2 C3 H3A 119.9
C4 C3 H3A 119.9
C12 C7 C8 119.1(9)
C12 C7 P2 118.5(11)
C8 C7 P2 122.2(12)
C9 C8 C7 120.2(9)
C9 C8 H8A 119.9
C7 C8 H8A 119.9
C10 C9 C8 120.5(9)
C10 C9 H9A 119.7
C8 C9 H9A 119.7
C9 C10 C11 119.4(9)
C9 C10 H10A 120.3
C11 C10 H10A 120.3
C12 C11 C10 120.1(9)
C12 C11 H11A 120.0
C10 C11 H11A 120.0
C11 C12 C7 120.7(9)
C11 C12 H12A 119.7
C7 C12 H12A 119.7
C18 C13 C14 119.9(8)
C18 C13 P2 117.1(9)
C14 C13 P2 122.6(9)
C13 C14 C15 120.3(9)
C13 C14 H14A 119.8
C15 C14 H14A 119.8
C14 C15 C16 119.5(9)
C14 C15 H15A 120.3
C16 C15 H15A 120.3
C17 C16 C15 120.4(9)
C17 C16 H16A 119.8
C15 C16 H16A 119.8
C16 C17 C18 119.9(9)
C16 C17 H17A 120.1
C18 C17 H17A 120.1
C13 C18 C17 120.0(9)
C13 C18 H18A 120.0
C17 C18 H18A 120.0
C24 C19 C20 119.4(8)
C24 C19 P6 119.5(10)
C20 C19 P6 121.1(10)
C19 C20 C21 120.1(8)
C19 C20 H20A 119.9
C21 C20 H20A 119.9
C22 C21 C20 120.0(9)
C22 C21 H21A 120.0
C20 C21 H21A 120.0
C23 C22 C21 120.0(9)
C23 C22 H22A 120.0
C21 C22 H22A 120.0
C24 C23 C22 120.0(9)
C24 C23 H23A 120.0
C22 C23 H23A 120.0
C23 C24 C19 120.4(8)
C23 C24 H24A 119.8
C19 C24 H24A 119.8
C26 C25 C30 120.3(8)
C26 C25 P6 117.2(10)
C30 C25 P6 122.5(10)
C25 C26 C27 119.6(9)
C25 C26 H26A 120.2
C27 C26 H26A 120.2
C28 C27 C26 119.9(9)
C28 C27 H27A 120.0
C26 C27 H27A 120.0
C27 C28 C29 120.4(9)
C27 C28 H28A 119.8
C29 C28 H28A 119.8
C30 C29 C28 119.8(9)
C30 C29 H29A 120.1
C28 C29 H29A 120.1
C29 C30 C25 119.8(9)
C29 C30 H30A 120.1
C25 C30 H30A 120.1
C32 C31 C36 119.5(9)
C32 C31 P6 117.2(11)
C36 C31 P6 122.6(12)
C33 C32 C31 120.1(9)
C33 C32 H32A 119.9
C31 C32 H32A 119.9
C34 C33 C32 120.2(9)
C34 C33 H33A 119.9
C32 C33 H33A 119.9
C33 C34 C35 119.9(9)
C33 C34 H34A 120.1
C35 C34 H34A 120.1
C34 C35 C36 120.1(9)
C34 C35 H35A 120.0
C36 C35 H35A 120.0
C35 C36 C31 120.1(9)
C35 C36 H36A 120.0
C31 C36 H36A 120.0
C38 C37 C42 119.2(9)
C38 C37 P9 117.4(11)
C42 C37 P9 123.3(11)
C37 C38 C39 120.9(9)
C37 C38 H38A 119.6
C39 C38 H38A 119.6
C40 C39 C38 119.9(9)
C40 C39 H39A 120.0
C38 C39 H39A 120.0
C39 C40 C41 119.2(9)
C39 C40 H40A 120.4
C41 C40 H40A 120.4
C40 C41 C42 120.9(9)
C40 C41 H41A 119.5
C42 C41 H41A 119.5
C41 C42 C37 119.8(9)
C41 C42 H42A 120.1
C37 C42 H42A 120.1
C48 C43 C44 119.6(8)
C48 C43 P9 118.6(10)
C44 C43 P9 121.7(10)
C45 C44 C43 119.9(9)
C45 C44 H44A 120.1
C43 C44 H44A 120.1
C46 C45 C44 120.4(9)
C46 C45 H45A 119.8
C44 C45 H45A 119.8
C45 C46 C47 119.9(9)
C45 C46 H46A 120.0
C47 C46 H46A 120.0
C48 C47 C46 119.8(9)
C48 C47 H47A 120.1
C46 C47 H47A 120.1
C47 C48 C43 120.4(9)
C47 C48 H48A 119.8
C43 C48 H48A 119.8
C54 C49 C50 119.7(8)
C54 C49 P1 117.8(9)
C50 C49 P1 121.9(9)
C51 C50 C49 120.1(9)
C51 C50 H50A 119.9
C49 C50 H50A 119.9
C50 C51 C52 120.5(9)
C50 C51 H51A 119.8
C52 C51 H51A 119.8
C51 C52 C53 119.5(9)
C51 C52 H52A 120.3
C53 C52 H52A 120.3
C52 C53 C54 120.1(9)
C52 C53 H53A 120.0
C54 C53 H53A 120.0
C49 C54 C53 120.1(8)
C49 C54 H54A 120.0
C53 C54 H54A 120.0
C60 C55 C56 119.7(8)
C60 C55 P1 118.2(9)
C56 C55 P1 122.0(9)
C57 C56 C55 120.5(8)
C57 C56 H56A 119.7
C55 C56 H56A 119.7
C56 C57 C58 119.6(8)
C56 C57 H57A 120.2
C58 C57 H57A 120.2
C57 C58 C59 120.0(8)
C57 C58 H58A 120.0
C59 C58 H58A 120.0
C60 C59 C58 120.1(9)
C60 C59 H59A 119.9
C58 C59 H59A 119.9
C55 C60 C59 119.9(8)
C55 C60 H60A 120.1
C59 C60 H60A 120.1
C62 C61 C66 119.5(8)
C62 C61 P1 117.5(10)
C66 C61 P1 122.9(10)
C61 C62 C63 120.7(9)
C61 C62 H62A 119.7
C63 C62 H62A 119.7
C62 C63 C64 119.7(9)
C62 C63 H63A 120.2
C64 C63 H63A 120.2
C65 C64 C63 119.9(9)
C65 C64 H64A 120.1
C63 C64 H64A 120.1
C64 C65 C66 120.3(9)
C64 C65 H65A 119.8
C66 C65 H65A 119.8
C65 C66 C61 119.7(9)
C65 C66 H66A 120.1
C61 C66 H66A 120.1
C72 C67 C68 120.3(8)
C72 C67 P3 117.6(9)
C68 C67 P3 121.9(10)
C67 C68 C69 119.5(9)
C67 C68 H68A 120.2
C69 C68 H68A 120.2
C70 C69 C68 119.9(9)
C70 C69 H69A 120.0
C68 C69 H69A 120.0
C69 C70 C71 120.2(9)
C69 C70 H70A 119.9
C71 C70 H70A 119.9
C72 C71 C70 119.4(9)
C72 C71 H71A 120.3
C70 C71 H71A 120.3
C67 C72 C71 120.6(9)
C67 C72 H72A 119.7
C71 C72 H72A 119.7
C74 C73 C78 119.9(9)
C74 C73 P3 119.9(10)
C78 C73 P3 120.2(10)
C73 C74 C75 120.4(9)
C73 C74 H74A 119.8
C75 C74 H74A 119.8
C76 C75 C74 119.8(9)
C76 C75 H75A 120.1
C74 C75 H75A 120.1
C75 C76 C77 119.6(9)
C75 C76 H76A 120.2
C77 C76 H76A 120.2
C76 C77 C78 120.4(9)
C76 C77 H77A 119.8
C78 C77 H77A 119.8
C73 C78 C77 119.7(9)
C73 C78 H78A 120.1
C77 C78 H78A 120.1
C80 C79 C84 119.2(8)
C80 C79 P3 118.0(9)
C84 C79 P3 122.8(9)
C81 C80 C79 120.6(9)
C81 C80 H80A 119.7
C79 C80 H80A 119.7
C80 C81 C82 120.1(8)
C80 C81 H81A 120.0
C82 C81 H81A 120.0
C83 C82 C81 119.6(8)
C83 C82 H82A 120.2
C81 C82 H82A 120.2
C82 C83 C84 120.1(9)
C82 C83 H83A 119.9
C84 C83 H83A 119.9
C79 C84 C83 120.2(8)
C79 C84 H84A 119.9
C83 C84 H84A 119.9
C90 C85 C86 120.2(9)
C90 C85 P10 120.0(11)
C86 C85 P10 119.6(12)
C87 C86 C85 119.4(9)
C87 C86 H86A 120.3
C85 C86 H86A 120.3
C86 C87 C88 120.3(9)
C86 C87 H87A 119.9
C88 C87 H87A 119.9
C89 C88 C87 120.2(9)
C89 C88 H88A 119.9
C87 C88 H88A 119.9
C88 C89 C90 119.7(9)
C88 C89 H89A 120.2
C90 C89 H89A 120.2
C85 C90 C89 120.1(9)
C85 C90 H90A 119.9
C89 C90 H90A 119.9
C96 C91 C92 120.1(9)
C96 C91 P10 121.5(13)
C92 C91 P10 118.3(12)
C93 C92 C91 120.1(9)
C93 C92 H92A 120.0
C91 C92 H92A 120.0
C92 C93 C94 119.6(9)
C92 C93 H93A 120.2
C94 C93 H93A 120.2
C93 C94 C95 120.4(9)
C93 C94 H94A 119.8
C95 C94 H94A 119.8
C96 C95 C94 119.8(9)
C96 C95 H95A 120.1
C94 C95 H95A 120.1
C95 C96 C91 119.9(9)
C95 C96 H96A 120.1
C91 C96 H96A 120.1
C98 C97 C102 120.1(9)
C98 C97 P10 123.3(11)
C102 C97 P10 116.6(11)
C99 C98 C97 119.3(9)
C99 C98 H98A 120.4
C97 C98 H98A 120.4
C98 C99 C100 120.6(9)
C98 C99 H99A 119.7
C100 C99 H99A 119.7
C101 C100 C99 119.8(9)
C101 C100 H10B 120.1
C99 C100 H10B 120.1
C102 C101 C100 119.7(9)
C102 C101 H10C 120.1
C100 C101 H10C 120.1
C101 C102 C97 120.4(9)
C101 C102 H10D 119.8
C97 C102 H10D 119.8
C104 C103 C108 119.7(9)
C104 C103 P5 120.5(11)
C108 C103 P5 119.7(11)
C103 C104 C105 119.8(9)
C103 C104 H10E 120.1
C105 C104 H10E 120.1
C104 C105 C106 120.4(9)
C104 C105 H10F 119.8
C106 C105 H10F 119.8
C105 C106 C107 119.8(9)
C105 C106 H10G 120.1
C107 C106 H10G 120.1
C108 C107 C106 119.9(9)
C108 C107 H10H 120.0
C106 C107 H10H 120.0
C107 C108 C103 120.2(9)
C107 C108 H10I 119.9
C103 C108 H10I 119.9
C110 C109 C114 120.1(8)
C110 C109 P5 116.9(8)
C114 C109 P5 122.5(9)
C109 C110 C111 120.4(8)
C109 C110 H11B 119.8
C111 C110 H11B 119.8
C110 C111 C112 119.5(9)
C110 C111 H11C 120.2
C112 C111 H11C 120.2
C113 C112 C111 120.0(9)
C113 C112 H11D 120.0
C111 C112 H11D 120.0
C112 C113 C114 120.1(9)
C112 C113 H11E 119.9
C114 C113 H11E 119.9
C109 C114 C113 119.7(8)
C109 C114 H11F 120.1
C113 C114 H11F 120.1
C120 C115 C116 119.1(9)
C120 C115 P7 117.4(10)
C116 C115 P7 123.2(11)
C117 C116 C115 119.7(9)
C117 C116 H11G 120.2
C115 C116 H11G 120.2
C118 C117 C116 121.2(9)
C118 C117 H11H 119.4
C116 C117 H11H 119.4
C117 C118 C119 119.0(9)
C117 C118 H11I 120.5
C119 C118 H11I 120.5
C120 C119 C118 119.8(9)
C120 C119 H11J 120.1
C118 C119 H11J 120.1
C115 C120 C119 121.0(9)
C115 C120 H12B 119.5
C119 C120 H12B 119.5
C122 C121 C126 120.1(8)
C122 C121 P5 121.9(9)
C126 C121 P5 118.0(9)
C121 C122 C123 119.7(8)
C121 C122 H12C 120.2
C123 C122 H12C 120.2
C124 C123 C122 120.4(8)
C124 C123 H12D 119.8
C122 C123 H12D 119.8
C123 C124 C125 119.7(9)
C123 C124 H12E 120.1
C125 C124 H12E 120.1
C124 C125 C126 119.9(9)
C124 C125 H12F 120.0
C126 C125 H12F 120.0
C121 C126 C125 120.1(9)
C121 C126 H12G 120.0
C125 C126 H12G 120.0
C132 C127 C128 119.8(8)
C132 C127 P8 116.8(9)
C128 C127 P8 123.2(9)
C127 C128 C129 120.1(9)
C127 C128 H12H 119.9
C129 C128 H12H 119.9
C130 C129 C128 120.0(9)
C130 C129 H12I 120.0
C128 C129 H12I 120.0
C129 C130 C131 120.1(9)
C129 C130 H13A 119.9
C131 C130 H13A 119.9
C130 C131 C132 119.8(9)
C130 C131 H13B 120.1
C132 C131 H13B 120.1
C127 C132 C131 120.1(9)
C127 C132 H13C 120.0
C131 C132 H13C 120.0
C134 C133 C138 120.3(8)
C134 C133 P4 123.3(10)
C138 C133 P4 116.2(10)
C133 C134 C135 119.7(9)
C133 C134 H13D 120.2
C135 C134 H13D 120.2
C136 C135 C134 120.1(9)
C136 C135 H13E 120.0
C134 C135 H13E 120.0
C137 C136 C135 120.1(9)
C137 C136 H13F 119.9
C135 C136 H13F 119.9
C136 C137 C138 120.2(9)
C136 C137 H13G 119.9
C138 C137 H13G 119.9
C137 C138 C133 119.7(8)
C137 C138 H13H 120.2
C133 C138 H13H 120.2
C140 C139 C144 119.3(8)
C140 C139 P4 118.6(9)
C144 C139 P4 122.1(9)
C139 C140 C141 120.9(8)
C139 C140 H14B 119.6
C141 C140 H14B 119.6
C140 C141 C142 119.9(9)
C140 C141 H14C 120.0
C142 C141 H14C 120.0
C143 C142 C141 119.0(9)
C143 C142 H14D 120.5
C141 C142 H14D 120.5
C144 C143 C142 121.1(9)
C144 C143 H14E 119.5
C142 C143 H14E 119.5
C143 C144 C139 119.7(8)
C143 C144 H14F 120.1
C139 C144 H14F 120.1
C150 C145 C146 119.4(8)
C150 C145 P4 118.7(9)
C146 C145 P4 121.9(9)
C147 C146 C145 120.2(9)
C147 C146 H14G 119.9
C145 C146 H14G 119.9
C148 C147 C146 120.6(9)
C148 C147 H14H 119.7
C146 C147 H14H 119.7
C147 C148 C149 119.1(9)
C147 C148 H14I 120.5
C149 C148 H14I 120.5
C148 C149 C150 120.6(9)
C148 C149 H14J 119.7
C150 C149 H14J 119.7
C145 C150 C149 120.1(8)
C145 C150 H15B 119.9
C149 C150 H15B 119.9
C152 C151 C156 119.3(9)
C152 C151 C219 120.4(16)
C156 C151 C219 120.2(16)
C151 C152 C153 120.1(9)
C151 C152 H15C 119.9
C153 C152 H15C 119.9
C152 C153 C154 120.4(9)
C152 C153 H15D 119.8
C154 C153 H15D 119.8
C155 C154 C153 119.7(9)
C155 C154 H15E 120.1
C153 C154 H15E 120.1
C156 C155 C154 119.6(9)
C156 C155 H15F 120.2
C154 C155 H15F 120.2
C155 C156 C151 120.9(9)
C155 C156 H15G 119.6
C151 C156 H15G 119.6
C158 C157 C162 119.8(9)
C158 C157 P7 118.0(11)
C162 C157 P7 122.0(11)
C159 C158 C157 120.6(9)
C159 C158 H15H 119.7
C157 C158 H15H 119.7
C158 C159 C160 119.5(9)
C158 C159 H15I 120.2
C160 C159 H15I 120.2
C159 C160 C161 120.1(9)
C159 C160 H16B 119.9
C161 C160 H16B 119.9
C162 C161 C160 120.1(9)
C162 C161 H16C 119.9
C160 C161 H16C 119.9
C161 C162 C157 119.8(9)
C161 C162 H16D 120.1
C157 C162 H16D 120.1
C168 C163 C164 120.3(9)
C168 C163 P8 117.5(12)
C164 C163 P8 122.2(12)
C165 C164 C163 119.9(9)
C165 C164 H16E 120.0
C163 C164 H16E 120.1
C164 C165 C166 119.5(9)
C164 C165 H16F 120.2
C166 C165 H16F 120.2
C167 C166 C165 120.8(9)
C167 C166 H16G 119.6
C165 C166 H16G 119.6
C166 C167 C168 119.3(9)
C166 C167 H16H 120.4
C168 C167 H16H 120.4
C163 C168 C167 119.9(9)
C163 C168 H16I 120.0
C167 C168 H16I 120.0
C170 C169 C174 119.8(9)
C170 C169 P7 118.2(11)
C174 C169 P7 121.9(10)
C169 C170 C171 120.3(9)
C169 C170 H17B 119.8
C171 C170 H17B 119.8
C170 C171 C172 119.7(9)
C170 C171 H17C 120.2
C172 C171 H17C 120.2
C173 C172 C171 120.3(9)
C173 C172 H17D 119.8
C171 C172 H17D 119.8
C174 C173 C172 119.6(9)
C174 C173 H17E 120.2
C172 C173 H17E 120.2
C173 C174 C169 120.2(9)
C173 C174 H17F 119.9
C169 C174 H17F 119.9
C176 C175 C180 119.7(9)
C176 C175 C211 117.2(19)
C180 C175 C211 123(2)
C177 C176 C175 119.9(9)
C177 C176 H17G 120.0
C175 C176 H17G 120.0
C176 C177 C178 120.3(9)
C176 C177 H17H 119.9
C178 C177 H17H 119.9
C177 C178 C179 120.2(9)
C177 C178 H17I 119.9
C179 C178 H17I 119.9
C178 C179 C180 119.3(9)
C178 C179 H17J 120.4
C180 C179 H17J 120.4
C175 C180 C179 120.6(9)
C175 C180 H18B 119.7
C179 C180 H18B 119.7
C186 C181 C182 119.9(8)
C186 C181 P8 119.0(9)
C182 C181 P8 121.0(10)
C183 C182 C181 119.7(8)
C183 C182 H18C 120.1
C181 C182 H18C 120.1
C184 C183 C182 120.0(9)
C184 C183 H18D 120.0
C182 C183 H18D 120.0
C183 C184 C185 120.4(9)
C183 C184 H18E 119.8
C185 C184 H18E 119.8
C186 C185 C184 119.3(9)
C186 C185 H18F 120.4
C184 C185 H18F 120.4
C181 C186 C185 120.7(9)
C181 C186 H18G 119.7
C185 C186 H18G 119.7
C188 C187 C192 118.9(9)
C188 C187 C213 118.3(14)
C192 C187 C213 122.8(15)
C189 C188 C187 120.1(9)
C189 C188 H18H 119.9
C187 C188 H18H 119.9
C188 C189 C190 120.7(9)
C188 C189 H18I 119.6
C190 C189 H18I 119.6
C191 C190 C189 119.4(9)
C191 C190 H19A 120.3
C189 C190 H19A 120.3
C190 C191 C192 120.1(9)
C190 C191 H19B 120.0
C192 C191 H19B 120.0
C191 C192 C187 120.8(9)
C191 C192 H19C 119.6
C187 C192 H19C 119.6
C198 C193 C194 120.1(8)
C198 C193 P9 116.5(10)
C194 C193 P9 123.2(10)
C195 C194 C193 119.3(9)
C195 C194 H19D 120.4
C193 C194 H19D 120.4
C196 C195 C194 120.5(9)
C196 C195 H19E 119.8
C194 C195 H19E 119.8
C195 C196 C197 120.2(9)
C195 C196 H19F 119.9
C197 C196 H19F 119.9
C196 C197 C198 119.0(9)
C196 C197 H19G 120.5
C198 C197 H19G 120.5
C193 C198 C197 120.6(9)
C193 C198 H19H 119.7
C197 C198 H19H 119.7
C200 C199 C204 120.0
C200 C199 C217 126(3)
C204 C199 C217 113(3)
C199 C200 C201 120.0
C200 C201 C202 120.0
C203 C202 C201 120.0
C202 C203 C204 120.0
C203 C204 C199 120.0
C206 C205 C210 120.0
C206 C205 C215 102(3)
C210 C205 C215 135(3)
C207 C206 C205 120.0
C206 C207 C208 120.0
C209 C208 C207 120.0
C208 C209 C210 120.0
C209 C210 C205 120.0
C175 C211 C212 112.1(19)
C175 C211 H21B 109.2
C212 C211 H21B 109.2
C175 C211 H21C 109.2
C212 C211 H21C 109.2
H21B C211 H21C 107.9
C211 C212 S3 111.2(16)
C211 C212 H21D 109.4
S3 C212 H21D 109.4
C211 C212 H21E 109.4
S3 C212 H21E 109.4
H21D C212 H21E 108.0
C214 C213 C187 111.4(16)
C214 C213 H21F 109.4
C187 C213 H21F 109.4
C214 C213 H21G 109.4
C187 C213 H21G 109.3
H21F C213 H21G 108.0
C213 C214 S1 114.1(15)
C213 C214 H21H 108.7
S1 C214 H21H 108.7
C213 C214 H21I 108.7
S1 C214 H21I 108.7
H21H C214 H21I 107.6
C218 C215 C205 121(3)
C218 C215 H21J 107.0
C205 C215 H21J 107.0
C218 C215 H21K 107.1
C205 C215 H21K 107.1
H21J C215 H21K 106.8
C217 C216 S2 113(2)
C217 C216 H21L 109.1
S2 C216 H21L 109.0
C217 C216 H21M 109.0
S2 C216 H21M 109.0
H21L C216 H21M 107.8
C216 C217 C199 135(4)
C216 C217 H21N 103.6
C199 C217 H21N 103.6
C216 C217 H21O 103.5
C199 C217 H21O 103.5
H21N C217 H21O 105.3
C215 C218 S4 118(3)
C215 C218 H21P 107.8
S4 C218 H21P 107.8
C215 C218 H21Q 107.8
S4 C218 H21Q 107.8
H21P C218 H21Q 107.2
C220 C219 C151 110.4(17)
C220 C219 H21R 109.6
C151 C219 H21R 109.6
C220 C219 H21S 109.6
C151 C219 H21S 109.6
H21R C219 H21S 108.1
C219 C220 S5 113.7(15)
C219 C220 H22B 108.8
S5 C220 H22B 108.8
C219 C220 H22C 108.8
S5 C220 H22C 108.8
H22B C220 H22C 107.7

loop_
_geom_bond_atom_site_label_1
_geom_bond_atom_site_label_2
_geom_bond_distance
Au1 S1 2.375(4)
Au1 Au19 2.7483(9)
Au1 Au16 2.7945(11)
Au1 Au2 2.8081(10)
Au1 Au22 2.8705(9)
Au1 Au3 2.9391(9)
Au1 Au17 2.9974(10)
Au2 S5 2.370(4)
Au2 Au19 2.7611(10)
Au2 Au10 2.7946(10)
Au2 Au17 2.8543(9)
Au2 Au9 2.9309(9)
Au2 Au4 2.9787(9)
Au3 S1 2.369(4)
Au3 Au15 2.7522(9)
Au3 Au13 2.7977(11)
Au3 Au9 2.8207(10)
Au3 Au20 2.8705(10)
Au3 Au14 2.9549(10)
Au4 P6 2.288(5)
Au4 Au19 2.7134(10)
Au4 Au10 2.8565(10)
Au4 Au12 2.9195(11)
Au4 Au17 2.9258(10)
Au4 Au18 2.9671(11)
Au5 S3 2.381(4)
Au5 Au19 2.7688(10)
Au5 Au10 2.8009(11)
Au5 Au16 2.8106(10)
Au5 Au12 2.8536(10)
Au5 Au6 2.9101(9)
Au5 Au23 2.9821(10)
Au6 S3 2.370(4)
Au6 Au15 2.7588(9)
Au6 Au13 2.7890(10)
Au6 Au8 2.8078(11)
Au6 Au7 2.8619(10)
Au6 Au21 2.9780(10)
Au7 P5 2.288(4)
Au7 Au15 2.7225(9)
Au7 Au11 2.9025(11)
Au7 Au21 2.9293(11)
Au7 Au8 2.9439(10)
Au7 Au24 3.0004(10)
Au8 S4 2.376(4)
Au8 Au15 2.7611(9)
Au8 Au9 2.7945(10)
Au8 Au11 2.8782(10)
Au8 Au10 2.9220(9)
Au9 S5 2.377(5)
Au9 Au15 2.7509(10)
Au9 Au14 2.8684(10)
Au9 Au11 2.9787(10)
Au10 S4 2.380(4)
Au10 Au19 2.7656(9)
Au10 Au12 2.9937(10)
Au11 P7 2.295(5)
Au11 Au15 2.7116(10)
Au11 Au14 2.9211(10)
Au11 Au24 2.9509(11)
Au12 P2 2.301(4)
Au12 Au19 2.7284(9)
Au12 Au23 2.9117(11)
Au12 Au18 2.9980(10)
Au13 S2 2.378(5)
Au13 Au15 2.7543(10)
Au13 Au21 2.8790(10)
Au13 Au16 2.9241(9)
Au13 Au20 3.0032(10)
Au14 P8 2.301(5)
Au14 Au15 2.7327(10)
Au14 Au20 2.9151(12)
Au14 Au24 3.0030(11)
Au15 Au20 2.7167(9)
Au15 Au21 2.7213(11)
Au15 Au24 2.7650(9)
Au16 S2 2.375(5)
Au16 Au19 2.7604(10)
Au16 Au23 2.8417(9)
Au16 Au22 3.0009(10)
Au17 P3 2.298(5)
Au17 Au19 2.7328(10)
Au17 Au22 2.9351(11)
Au17 Au18 2.9917(11)
Au18 Cl2 2.45(5)
Au18 Br2 2.504(9)
Au18 Au19 2.7642(9)
Au18 Au22 2.9901(10)
Au18 Au23 2.9996(11)
Au19 Au23 2.7112(10)
Au19 Au22 2.7327(9)
Au20 P4 2.294(5)
Au20 Au21 2.9085(10)
Au20 Au24 2.9501(11)
Au21 P10 2.281(5)
Au21 Au24 2.9740(12)
Au22 P1 2.296(4)
Au22 Au23 2.9342(10)
Au23 P9 2.284(5)
Au24 Br1 2.459(8)
Au24 Cl1 2.59(3)
P1 C49 1.823(12)
P1 C61 1.832(14)
P1 C55 1.845(13)
P2 C13 1.808(13)
P2 C1 1.823(14)
P2 C7 1.831(16)
P3 C73 1.808(13)
P3 C67 1.815(13)
P3 C79 1.822(12)
P4 C145 1.808(13)
P4 C133 1.834(12)
P4 C139 1.836(12)
P5 C121 1.820(12)
P5 C109 1.822(11)
P5 C103 1.847(14)
P6 C31 1.808(14)
P6 C19 1.831(14)
P6 C25 1.852(13)
P7 C169 1.805(13)
P7 C157 1.821(13)
P7 C115 1.823(14)
P8 C163 1.804(14)
P8 C181 1.809(12)
P8 C127 1.827(12)
P9 C43 1.812(13)
P9 C37 1.812(14)
P9 C193 1.825(12)
P10 C91 1.804(16)
P10 C97 1.842(15)
P10 C85 1.858(14)
S1 C214 1.852(18)
S2 C216 1.85(2)
S3 C212 1.867(17)
S4 C218 1.81(2)
S5 C220 1.879(16)
C1 C6 1.392(9)
C1 C2 1.399(9)
C2 C3 1.387(9)
C2 H2A 0.9500
C6 C5 1.393(9)
C6 H6A 0.9500
C5 C4 1.393(9)
C5 H5A 0.9500
C4 C3 1.388(9)
C4 H4A 0.9500
C3 H3A 0.9500
C7 C12 1.388(9)
C7 C8 1.389(9)
C8 C9 1.388(9)
C8 H8A 0.9500
C9 C10 1.385(9)
C9 H9A 0.9500
C10 C11 1.387(9)
C10 H10A 0.9500
C11 C12 1.387(9)
C11 H11A 0.9500
C12 H12A 0.9500
C13 C18 1.383(9)
C13 C14 1.386(9)
C14 C15 1.387(9)
C14 H14A 0.9500
C15 C16 1.389(9)
C15 H15A 0.9500
C16 C17 1.381(9)
C16 H16A 0.9500
C17 C18 1.390(9)
C17 H17A 0.9500
C18 H18A 0.9500
C19 C24 1.393(9)
C19 C20 1.393(9)
C20 C21 1.393(9)
C20 H20A 0.9500
C21 C22 1.391(9)
C21 H21A 0.9500
C22 C23 1.389(9)
C22 H22A 0.9500
C23 C24 1.388(9)
C23 H23A 0.9500
C24 H24A 0.9500
C25 C26 1.386(9)
C25 C30 1.387(9)
C26 C27 1.388(9)
C26 H26A 0.9500
C27 C28 1.381(9)
C27 H27A 0.9500
C28 C29 1.387(9)
C28 H28A 0.9500
C29 C30 1.383(9)
C29 H29A 0.9500
C30 H30A 0.9500
C31 C32 1.393(9)
C31 C36 1.395(9)
C32 C33 1.392(9)
C32 H32A 0.9500
C33 C34 1.387(9)
C33 H33A 0.9500
C34 C35 1.390(9)
C34 H34A 0.9500
C35 C36 1.391(9)
C35 H35A 0.9500
C36 H36A 0.9500
C37 C38 1.386(9)
C37 C42 1.394(9)
C38 C39 1.393(9)
C38 H38A 0.9500
C39 C40 1.388(9)
C39 H39A 0.9500
C40 C41 1.389(9)
C40 H40A 0.9500
C41 C42 1.390(9)
C41 H41A 0.9500
C42 H42A 0.9500
C43 C48 1.396(9)
C43 C44 1.398(9)
C44 C45 1.390(9)
C44 H44A 0.9500
C45 C46 1.389(9)
C45 H45A 0.9500
C46 C47 1.396(9)
C46 H46A 0.9500
C47 C48 1.388(9)
C47 H47A 0.9500
C48 H48A 0.9500
C49 C54 1.385(9)
C49 C50 1.385(9)
C50 C51 1.384(9)
C50 H50A 0.9500
C51 C52 1.385(9)
C51 H51A 0.9500
C52 C53 1.387(9)
C52 H52A 0.9500
C53 C54 1.391(9)
C53 H53A 0.9500
C54 H54A 0.9500
C55 C60 1.388(9)
C55 C56 1.392(9)
C56 C57 1.388(9)
C56 H56A 0.9500
C57 C58 1.389(9)
C57 H57A 0.9500
C58 C59 1.391(9)
C58 H58A 0.9500
C59 C60 1.391(9)
C59 H59A 0.9500
C60 H60A 0.9500
C61 C62 1.383(9)
C61 C66 1.391(9)
C62 C63 1.384(9)
C62 H62A 0.9500
C63 C64 1.387(9)
C63 H63A 0.9500
C64 C65 1.384(9)
C64 H64A 0.9500
C65 C66 1.386(9)
C65 H65A 0.9500
C66 H66A 0.9500
C67 C72 1.381(9)
C67 C68 1.385(9)
C68 C69 1.397(9)
C68 H68A 0.9500
C69 C70 1.385(9)
C69 H69A 0.9500
C70 C71 1.395(9)
C70 H70A 0.9500
C71 C72 1.382(9)
C71 H71A 0.9500
C72 H72A 0.9500
C73 C74 1.383(9)
C73 C78 1.383(9)
C74 C75 1.390(9)
C74 H74A 0.9500
C75 C76 1.386(9)
C75 H75A 0.9500
C76 C77 1.387(9)
C76 H76A 0.9500
C77 C78 1.390(9)
C77 H77A 0.9500
C78 H78A 0.9500
C79 C80 1.383(9)
C79 C84 1.386(9)
C80 C81 1.381(9)
C80 H80A 0.9500
C81 C82 1.384(9)
C81 H81A 0.9500
C82 C83 1.383(9)
C82 H82A 0.9500
C83 C84 1.387(9)
C83 H83A 0.9500
C84 H84A 0.9500
C85 C90 1.389(9)
C85 C86 1.395(9)
C86 C87 1.391(9)
C86 H86A 0.9500
C87 C88 1.391(9)
C87 H87A 0.9500
C88 C89 1.386(9)
C88 H88A 0.9500
C89 C90 1.394(9)
C89 H89A 0.9500
C90 H90A 0.9500
C91 C96 1.387(9)
C91 C92 1.393(9)
C92 C93 1.386(9)
C92 H92A 0.9500
C93 C94 1.387(9)
C93 H93A 0.9500
C94 C95 1.389(9)
C94 H94A 0.9500
C95 C96 1.385(9)
C95 H95A 0.9500
C96 H96A 0.9500
C97 C98 1.390(9)
C97 C102 1.393(9)
C98 C99 1.389(9)
C98 H98A 0.9500
C99 C100 1.392(9)
C99 H99A 0.9500
C100 C101 1.389(9)
C100 H10B 0.9500
C101 C102 1.382(9)
C101 H10C 0.9500
C102 H10D 0.9500
C103 C104 1.386(9)
C103 C108 1.394(9)
C104 C105 1.387(9)
C104 H10E 0.9500
C105 C106 1.387(9)
C105 H10F 0.9500
C106 C107 1.387(9)
C106 H10G 0.9500
C107 C108 1.386(9)
C107 H10H 0.9500
C108 H10I 0.9500
C109 C110 1.381(9)
C109 C114 1.386(9)
C110 C111 1.385(9)
C110 H11B 0.9500
C111 C112 1.393(9)
C111 H11C 0.9500
C112 C113 1.383(9)
C112 H11D 0.9500
C113 C114 1.389(9)
C113 H11E 0.9500
C114 H11F 0.9500
C115 C120 1.382(9)
C115 C116 1.389(9)
C116 C117 1.382(9)
C116 H11G 0.9500
C117 C118 1.381(9)
C117 H11H 0.9500
C118 C119 1.386(9)
C118 H11I 0.9500
C119 C120 1.384(9)
C119 H11J 0.9500
C120 H12B 0.9500
C121 C122 1.386(9)
C121 C126 1.387(9)
C122 C123 1.390(9)
C122 H12C 0.9500
C123 C124 1.386(9)
C123 H12D 0.9500
C124 C125 1.389(9)
C124 H12E 0.9500
C125 C126 1.390(9)
C125 H12F 0.9500
C126 H12G 0.9500
C127 C132 1.384(9)
C127 C128 1.385(9)
C128 C129 1.386(9)
C128 H12H 0.9500
C129 C130 1.383(9)
C129 H12I 0.9500
C130 C131 1.384(9)
C130 H13A 0.9500
C131 C132 1.390(9)
C131 H13B 0.9500
C132 H13C 0.9500
C133 C134 1.384(9)
C133 C138 1.388(9)
C134 C135 1.392(9)
C134 H13D 0.9500
C135 C136 1.382(9)
C135 H13E 0.9500
C136 C137 1.381(9)
C136 H13F 0.9500
C137 C138 1.387(9)
C137 H13G 0.9500
C138 H13H 0.9500
C139 C140 1.385(9)
C139 C144 1.391(9)
C140 C141 1.389(9)
C140 H14B 0.9500
C141 C142 1.392(9)
C141 H14C 0.9500
C142 C143 1.387(9)
C142 H14D 0.9500
C143 C144 1.386(9)
C143 H14E 0.9500
C144 H14F 0.9500
C145 C150 1.390(9)
C145 C146 1.395(9)
C146 C147 1.390(9)
C146 H14G 0.9500
C147 C148 1.388(9)
C147 H14H 0.9500
C148 C149 1.392(9)
C148 H14I 0.9500
C149 C150 1.393(9)
C149 H14J 0.9500
C150 H15B 0.9500
C151 C152 1.387(9)
C151 C156 1.394(9)
C151 C219 1.56(2)
C152 C153 1.390(9)
C152 H15C 0.9500
C153 C154 1.392(9)
C153 H15D 0.9500
C154 C155 1.390(9)
C154 H15E 0.9500
C155 C156 1.387(9)
C155 H15F 0.9500
C156 H15G 0.9500
C157 C158 1.390(9)
C157 C162 1.392(9)
C158 C159 1.389(9)
C158 H15H 0.9500
C159 C160 1.392(9)
C159 H15I 0.9500
C160 C161 1.393(9)
C160 H16B 0.9500
C161 C162 1.392(9)
C161 H16C 0.9500
C162 H16D 0.9500
C163 C168 1.386(9)
C163 C164 1.388(9)
C164 C165 1.385(9)
C164 H16E 0.9500
C165 C166 1.389(9)
C165 H16F 0.9500
C166 C167 1.388(9)
C166 H16G 0.9500
C167 C168 1.389(9)
C167 H16H 0.9500
C168 H16I 0.9500
C169 C170 1.385(9)
C169 C174 1.391(9)
C170 C171 1.387(9)
C170 H17B 0.9500
C171 C172 1.389(9)
C171 H17C 0.9500
C172 C173 1.389(9)
C172 H17D 0.9500
C173 C174 1.387(9)
C173 H17E 0.9500
C174 H17F 0.9500
C175 C176 1.389(9)
C175 C180 1.389(9)
C175 C211 1.51(3)
C176 C177 1.386(9)
C176 H17G 0.9500
C177 C178 1.387(9)
C177 H17H 0.9500
C178 C179 1.388(9)
C178 H17I 0.9500
C179 C180 1.391(9)
C179 H17J 0.9500
C180 H18B 0.9500
C181 C186 1.387(9)
C181 C182 1.398(9)
C182 C183 1.393(9)
C182 H18C 0.9500
C183 C184 1.392(9)
C183 H18D 0.9500
C184 C185 1.393(9)
C184 H18E 0.9500
C185 C186 1.391(9)
C185 H18F 0.9500
C186 H18G 0.9500
C187 C188 1.388(9)
C187 C192 1.393(9)
C187 C213 1.50(2)
C188 C189 1.385(9)
C188 H18H 0.9500
C189 C190 1.386(9)
C189 H18I 0.9500
C190 C191 1.384(9)
C190 H19A 0.9500
C191 C192 1.386(9)
C191 H19B 0.9500
C192 H19C 0.9500
C193 C198 1.379(9)
C193 C194 1.387(9)
C194 C195 1.386(9)
C194 H19D 0.9500
C195 C196 1.382(9)
C195 H19E 0.9500
C196 C197 1.386(9)
C196 H19F 0.9500
C197 C198 1.387(9)
C197 H19G 0.9500
C198 H19H 0.9500
C199 C200 1.3900
C199 C204 1.3900
C199 C217 1.40(4)
C200 C201 1.3900
C201 C202 1.3900
C202 C203 1.3900
C203 C204 1.3900
C205 C206 1.3900
C205 C210 1.3900
C205 C215 1.48(4)
C206 C207 1.3900
C207 C208 1.3900
C208 C209 1.3900
C209 C210 1.3900
C211 C212 1.52(3)
C211 H21B 0.9900
C211 H21C 0.9900
C212 H21D 0.9900
C212 H21E 0.9900
C213 C214 1.49(2)
C213 H21F 0.9900
C213 H21G 0.9900
C214 H21H 0.9900
C214 H21I 0.9900
C215 C218 1.34(4)
C215 H21J 0.9900
C215 H21K 0.9900
C216 C217 1.33(4)
C216 H21L 0.9900
C216 H21M 0.9900
C217 H21N 0.9900
C217 H21O 0.9900
C218 H21P 0.9900
C218 H21Q 0.9900
C219 C220 1.48(3)
C219 H21R 0.9900
C219 H21S 0.9900
C220 H22B 0.9900
C220 H22C 0.9900
